data_4133902
loop_
_publ_author_name
'Paioti, Paulo H. S.'
'Del Pozo, Juan'
'Mikus, Malte S.'
'Lee, Jaehee'
'Koh, Ming Joo'
'Romiti, Filippo'
'Torker, Sebastian'
'Hoveyda, Amir H.'

_publ_section_title
;
 Catalytic Enantioselective Boryl and Silyl Substitution with
 Trifluoromethyl Alkenes: Scope, Utility, and Mechanistic Nuances of Cu-F
 \b-Elimination.
;
_journal_issue 50
_journal_name_full 'Journal of the American Chemical Society'
_journal_page_first 19917
_journal_page_last 19934
_journal_paper_doi 10.1021/jacs.9b11382
_journal_volume 141
_journal_year 2019
_chemical_absolute_configuration ad
_chemical_formula_moiety 'C53 H71 B Cu F3 N2 O3 Si, 1/4(C6  H14)'
_chemical_formula_sum 'C54.5 H74.5 B Cu F3 N2 O3 Si'
_chemical_formula_weight 965.10
_space_group_crystal_system monoclinic
_space_group_IT_number 7
_space_group_name_Hall 'P -2yc'
_space_group_name_H-M_alt 'P 1 c 1'
_atom_sites_solution_hydrogens geom
_atom_sites_solution_primary dual
_atom_sites_solution_secondary difmap
_audit_creation_method SHELXL-2016/6
_cell_angle_alpha 90
_cell_angle_beta 112.408(2)
_cell_angle_gamma 90
_cell_formula_units_Z 4
_cell_length_a 24.1829(8)
_cell_length_b 11.0610(3)
_cell_length_c 24.7085(8)
_cell_measurement_reflns_used 9848
_cell_measurement_temperature 100(2)
_cell_measurement_theta_max 69.71
_cell_measurement_theta_min 3.87
_cell_volume 6110.2(3)
_computing_cell_refinement 'SAINT (Bruker, 2014)'
_computing_data_collection 'APEX2 (Bruker, 2014)'
_computing_data_reduction 'SAINT (Bruker, 2014)'
_computing_molecular_graphics 'Bruker SHELXTL'
_computing_publication_material 'Bruker SHELXTL'
_computing_structure_refinement 'SHELXL-2016/6 (Sheldrick, 2016)'
_computing_structure_solution 'SHELXT 2016/6 (Sheldrick, 2016)'
_diffrn_ambient_temperature 100(2)
_diffrn_measured_fraction_theta_full 0.995
_diffrn_measured_fraction_theta_max 0.988
_diffrn_measurement_device_type 'Bruker Kappa DUO CCD diffractometer'
_diffrn_measurement_method '\f and \w scans'
_diffrn_radiation_monochromator mirrors
_diffrn_radiation_type CuK\a
_diffrn_radiation_wavelength 1.54178
_diffrn_reflns_av_R_equivalents 0.0447
_diffrn_reflns_av_unetI/netI 0.0561
_diffrn_reflns_Laue_measured_fraction_full 0.995
_diffrn_reflns_Laue_measured_fraction_max 0.988
_diffrn_reflns_limit_h_max 29
_diffrn_reflns_limit_h_min -29
_diffrn_reflns_limit_k_max 13
_diffrn_reflns_limit_k_min -9
_diffrn_reflns_limit_l_max 30
_diffrn_reflns_limit_l_min -29
_diffrn_reflns_number 53024
_diffrn_reflns_point_group_measured_fraction_full 0.996
_diffrn_reflns_point_group_measured_fraction_max 0.988
_diffrn_reflns_theta_full 67.679
_diffrn_reflns_theta_max 69.963
_diffrn_reflns_theta_min 1.976
_diffrn_source 'microfocus sealed tube'
_diffrn_source_type 'Incoatec I\uS'
_exptl_absorpt_coefficient_mu 1.059
_exptl_absorpt_correction_T_max 0.7533
_exptl_absorpt_correction_T_min 0.6466
_exptl_absorpt_correction_type multi-scan
_exptl_absorpt_process_details
;
Sheldrick, G.M. (2016). SADABS. Bruker AXS Inc. Madison, WI USA.
;
_exptl_crystal_colour colorless
_exptl_crystal_density_diffrn 1.049
_exptl_crystal_density_meas ?
_exptl_crystal_density_method none
_exptl_crystal_description block
_exptl_crystal_F_000 2058
_exptl_crystal_size_max 0.250
_exptl_crystal_size_mid 0.180
_exptl_crystal_size_min 0.140
_refine_diff_density_max 1.185
_refine_diff_density_min -0.421
_refine_diff_density_rms 0.100
_refine_ls_abs_structure_details
;
 Refined as an inversion twin.
;
_refine_ls_abs_structure_Flack 0.03(3)
_refine_ls_extinction_method none
_refine_ls_goodness_of_fit_ref 1.067
_refine_ls_hydrogen_treatment constr
_refine_ls_matrix_type full
_refine_ls_number_parameters 1553
_refine_ls_number_reflns 21653
_refine_ls_number_restraints 1557
_refine_ls_restrained_S_all 1.044
_refine_ls_R_factor_all 0.0704
_refine_ls_R_factor_gt 0.0643
_refine_ls_shift/su_max 0.002
_refine_ls_shift/su_mean 0.000
_refine_ls_structure_factor_coef Fsqd
_refine_ls_weighting_details 'w=1/[\s^2^(Fo^2^)+(0.1331P)^2^] where P=(Fo^2^+2Fc^2^)/3'
_refine_ls_weighting_scheme calc
_refine_ls_wR_factor_gt 0.1762
_refine_ls_wR_factor_ref 0.1825
_reflns_Friedel_coverage 0.999
_reflns_Friedel_fraction_full 0.996
_reflns_Friedel_fraction_max 0.988
_reflns_number_gt 19558
_reflns_number_total 21653
_reflns_threshold_expression 'I > 2\s(I)'
_cod_data_source_file ja9b11382_si_006.cif
_cod_data_source_block C53H71BCuF3N2O3Si
_cod_depositor_comments
;
The following automatic conversions were performed:

data item '_exptl_crystal_density_meas' value 'not measured' was
changed to '?' -- the value is perceived as not measured.

Automatic conversion script
Id: cif_fix_values 7556 2019-12-06 15:28:31Z antanas 
;
_cod_original_sg_symbol_H-M 'P c'
_cod_original_formula_sum 'C54.50 H74.50 B Cu F3 N2 O3 Si'
_cod_database_code 4133902
_shelx_shelxl_version_number 2016/6
_shelx_space_group_comment
;
The symmetry employed for this shelxl refinement is uniquely defined
by the following loop, which should always be used as a source of
symmetry information in preference to the above space-group names.
They are only intended as comments.
;
_shelx_estimated_absorpt_t_min 0.778
_shelx_estimated_absorpt_t_max 0.866

loop_
_space_group_symop_operation_xyz
'x, y, z'
'x, -y, z+1/2'

loop_
_atom_site_label
_atom_site_type_symbol
_atom_site_fract_x
_atom_site_fract_y
_atom_site_fract_z
_atom_site_U_iso_or_equiv
_atom_site_adp_type
_atom_site_occupancy
_atom_site_site_symmetry_order
_atom_site_calc_flag
_atom_site_refinement_flags_posn
_atom_site_refinement_flags_adp
_atom_site_refinement_flags_occupancy
_atom_site_disorder_assembly
_atom_site_disorder_group
Cu1 Cu 0.26451(3) 0.82672(6) 0.49909(3) 0.02674(18) Uani 1 1 d . . . . .
Si1 Si 0.20695(6) 0.53447(13) 0.66855(5) 0.0269(3) Uani 1 1 d . . . . .
C28 C 0.2888(7) 0.6096(10) 0.4490(5) 0.046(3) Uani 0.746(4) 1 d D . P A 1
C29 C 0.2840(4) 0.6539(6) 0.5036(3) 0.0293(14) Uani 0.746(4) 1 d D . P A 1
H29 H 0.325748 0.649038 0.533525 0.035 Uiso 0.746(4) 1 calc R U P A 1
F1 F 0.3063(3) 0.4925(5) 0.4502(3) 0.0576(15) Uani 0.746(4) 1 d D . P A 1
F2 F 0.3283(4) 0.6762(7) 0.4343(4) 0.063(2) Uani 0.746(4) 1 d D . P A 1
F3 F 0.2369(3) 0.6172(6) 0.4014(3) 0.0534(15) Uani 0.746(4) 1 d D . P A 1
B1 B 0.1808(4) 0.5400(7) 0.4770(3) 0.0294(15) Uani 0.746(4) 1 d D . P A 1
O2 O 0.1663(3) 0.4345(6) 0.4461(3) 0.0508(15) Uani 0.746(4) 1 d D . P A 1
O3 O 0.1328(2) 0.6167(5) 0.4640(2) 0.0398(12) Uani 0.746(4) 1 d D . P A 1
C38 C 0.0976(7) 0.4400(13) 0.4106(6) 0.040(3) Uani 0.454(4) 1 d D . P A 1
C39 C 0.0811(7) 0.5715(13) 0.4149(5) 0.034(3) Uani 0.454(4) 1 d D . P A 1
C40 C 0.0840(8) 0.4023(16) 0.3476(6) 0.053(4) Uani 0.454(4) 1 d D . P A 1
H40A H 0.100582 0.462209 0.328676 0.080 Uiso 0.454(4) 1 calc R U P A 1
H40B H 0.102003 0.323173 0.347078 0.080 Uiso 0.454(4) 1 calc R U P A 1
H40C H 0.040576 0.397291 0.326348 0.080 Uiso 0.454(4) 1 calc R U P A 1
C41 C 0.0735(7) 0.3521(19) 0.4424(8) 0.060(5) Uani 0.454(4) 1 d D . P A 1
H41A H 0.083330 0.380162 0.482659 0.091 Uiso 0.454(4) 1 calc R U P A 1
H41B H 0.029920 0.346485 0.422332 0.091 Uiso 0.454(4) 1 calc R U P A 1
H41C H 0.091347 0.272367 0.443062 0.091 Uiso 0.454(4) 1 calc R U P A 1
C42 C 0.0224(7) 0.5918(18) 0.4241(8) 0.060(4) Uani 0.454(4) 1 d D . P A 1
H42A H -0.011204 0.560355 0.390336 0.090 Uiso 0.454(4) 1 calc R U P A 1
H42B H 0.024198 0.549482 0.459626 0.090 Uiso 0.454(4) 1 calc R U P A 1
H42C H 0.016656 0.678519 0.428324 0.090 Uiso 0.454(4) 1 calc R U P A 1
C43 C 0.0797(10) 0.6522(18) 0.3643(7) 0.059(4) Uani 0.454(4) 1 d D . P A 1
H43A H 0.045928 0.628853 0.328635 0.089 Uiso 0.454(4) 1 calc R U P A 1
H43B H 0.075054 0.736766 0.373659 0.089 Uiso 0.454(4) 1 calc R U P A 1
H43C H 0.117104 0.642828 0.358060 0.089 Uiso 0.454(4) 1 calc R U P A 1
C28X C 0.2711(13) 0.613(2) 0.4374(12) 0.035(6) Uani 0.254(4) 1 d D . P A 2
C29X C 0.2454(11) 0.6586(19) 0.4792(9) 0.031(4) Uani 0.254(4) 1 d D . P A 2
H29X H 0.201636 0.661860 0.454536 0.037 Uiso 0.254(4) 1 calc R U P A 2
F1X F 0.2617(11) 0.4942(13) 0.4236(8) 0.060(4) Uani 0.254(4) 1 d D . P A 2
F2X F 0.3320(8) 0.627(2) 0.4574(8) 0.057(4) Uani 0.254(4) 1 d D . P A 2
F3X F 0.2490(9) 0.6696(19) 0.3863(6) 0.055(5) Uani 0.254(4) 1 d D . P A 2
B1X B 0.3248(8) 0.5368(19) 0.5647(9) 0.036(4) Uani 0.254(4) 1 d D . P A 2
O2X O 0.3673(7) 0.6040(14) 0.6091(7) 0.041(3) Uani 0.254(4) 1 d D . P A 2
O3X O 0.3513(7) 0.4362(17) 0.5515(8) 0.050(4) Uani 0.254(4) 1 d D . P A 2
C38X C 0.4296(8) 0.554(2) 0.6203(8) 0.046(4) Uani 0.254(4) 1 d D . P A 2
C39X C 0.4139(9) 0.430(2) 0.5951(10) 0.053(4) Uani 0.254(4) 1 d D . P A 2
C40X C 0.4619(14) 0.624(3) 0.5867(11) 0.061(5) Uani 0.254(4) 1 d D . P A 2
H40D H 0.437793 0.619841 0.544562 0.092 Uiso 0.254(4) 1 calc R U P A 2
H40E H 0.467264 0.708093 0.599411 0.092 Uiso 0.254(4) 1 calc R U P A 2
H40F H 0.501021 0.586570 0.594611 0.092 Uiso 0.254(4) 1 calc R U P A 2
C41X C 0.4681(14) 0.563(4) 0.6835(10) 0.073(6) Uani 0.254(4) 1 d D . P A 2
H41D H 0.475186 0.648396 0.694780 0.110 Uiso 0.254(4) 1 calc R U P A 2
H41E H 0.448197 0.523731 0.706714 0.110 Uiso 0.254(4) 1 calc R U P A 2
H41F H 0.506447 0.523016 0.690804 0.110 Uiso 0.254(4) 1 calc R U P A 2
C42X C 0.4502(16) 0.383(3) 0.5601(18) 0.079(10) Uani 0.254(4) 1 d D . P A 2
H42D H 0.454750 0.448050 0.535128 0.119 Uiso 0.254(4) 1 calc R U P A 2
H42E H 0.489792 0.356754 0.587181 0.119 Uiso 0.254(4) 1 calc R U P A 2
H42F H 0.429258 0.314706 0.535603 0.119 Uiso 0.254(4) 1 calc R U P A 2
C43X C 0.4046(10) 0.339(2) 0.6337(13) 0.056(6) Uani 0.254(4) 1 d D . P A 2
H43D H 0.442581 0.323126 0.666292 0.083 Uiso 0.254(4) 1 calc R U P A 2
H43E H 0.375398 0.369846 0.649112 0.083 Uiso 0.254(4) 1 calc R U P A 2
H43F H 0.389516 0.264630 0.611797 0.083 Uiso 0.254(4) 1 calc R U P A 2
C38Y C 0.1123(12) 0.427(2) 0.4082(11) 0.046(4) Uani 0.293(4) 1 d D . P B 3
C39Y C 0.0857(14) 0.544(3) 0.4200(14) 0.053(4) Uani 0.293(4) 1 d D . P B 3
C40Y C 0.1216(14) 0.435(3) 0.3510(10) 0.061(5) Uani 0.293(4) 1 d D . P B 3
H40G H 0.141638 0.511079 0.349543 0.092 Uiso 0.293(4) 1 calc R U P B 3
H40H H 0.146412 0.366877 0.348306 0.092 Uiso 0.293(4) 1 calc R U P B 3
H40I H 0.082756 0.431512 0.318212 0.092 Uiso 0.293(4) 1 calc R U P B 3
C41Y C 0.0819(18) 0.312(3) 0.4112(16) 0.078(9) Uani 0.293(4) 1 d D . P B 3
H41G H 0.076166 0.307988 0.448303 0.117 Uiso 0.293(4) 1 calc R U P B 3
H41H H 0.042974 0.308266 0.378535 0.117 Uiso 0.293(4) 1 calc R U P B 3
H41I H 0.106630 0.243631 0.408629 0.117 Uiso 0.293(4) 1 calc R U P B 3
C42Y C 0.0501(11) 0.525(3) 0.4589(10) 0.062(7) Uani 0.293(4) 1 d D . P B 3
H42G H 0.072819 0.471995 0.491815 0.093 Uiso 0.293(4) 1 calc R U P B 3
H42H H 0.043153 0.602752 0.473808 0.093 Uiso 0.293(4) 1 calc R U P B 3
H42I H 0.011664 0.486613 0.435980 0.093 Uiso 0.293(4) 1 calc R U P B 3
C43Y C 0.0524(16) 0.624(3) 0.3687(12) 0.073(6) Uani 0.293(4) 1 d D . P B 3
H43G H 0.037657 0.695560 0.382424 0.110 Uiso 0.293(4) 1 calc R U P B 3
H43H H 0.079374 0.649331 0.349595 0.110 Uiso 0.293(4) 1 calc R U P B 3
H43I H 0.018518 0.579611 0.340629 0.110 Uiso 0.293(4) 1 calc R U P B 3
O1 O 0.21929(17) 0.5264(4) 0.60732(16) 0.0326(8) Uani 1 1 d . . . . .
N1 N 0.24142(19) 1.0684(4) 0.53634(17) 0.0268(8) Uani 1 1 d . . . . .
N2 N 0.2700(2) 1.0772(4) 0.46501(17) 0.0297(9) Uani 1 1 d . . . . .
C1 C 0.2581(2) 0.9985(4) 0.5009(2) 0.0254(9) Uani 1 1 d . . . . .
C2 C 0.2420(3) 1.1894(5) 0.5233(3) 0.0389(12) Uani 1 1 d . . . . .
H2 H 0.231883 1.255130 0.542519 0.047 Uiso 1 1 calc R U . . .
C3 C 0.2597(3) 1.1962(5) 0.4779(3) 0.0395(13) Uani 1 1 d . . . . .
H3 H 0.264305 1.267439 0.458561 0.047 Uiso 1 1 calc R U . . .
C4 C 0.2279(2) 1.0191(5) 0.5836(2) 0.0289(10) Uani 1 1 d . . . . .
C5 C 0.2758(2) 0.9864(5) 0.6355(2) 0.0310(10) Uani 1 1 d . . . . .
C6 C 0.2624(3) 0.9345(6) 0.6801(2) 0.0401(13) Uani 1 1 d . . . . .
H6 H 0.293810 0.909601 0.715198 0.048 Uiso 1 1 calc R U . . .
C7 C 0.2037(3) 0.9187(6) 0.6737(3) 0.0468(15) Uani 1 1 d . . . . .
H7 H 0.195020 0.884500 0.704881 0.056 Uiso 1 1 calc R U . . .
C8 C 0.1571(3) 0.9520(6) 0.6225(3) 0.0435(14) Uani 1 1 d . . . . .
H8 H 0.117002 0.940083 0.619022 0.052 Uiso 1 1 calc R U . . .
C9 C 0.1680(3) 1.0020(6) 0.5765(3) 0.0363(12) Uani 1 1 d . . . . .
C10 C 0.3409(3) 1.0047(6) 0.6437(2) 0.0365(12) Uani 1 1 d . . . . .
H10 H 0.341519 1.045022 0.607692 0.044 Uiso 1 1 calc R U . . .
C11 C 0.3730(3) 0.8836(7) 0.6503(3) 0.0509(16) Uani 1 1 d . . . . .
H11A H 0.414713 0.897506 0.655520 0.076 Uiso 1 1 calc R U . . .
H11B H 0.371653 0.840979 0.684584 0.076 Uiso 1 1 calc R U . . .
H11C H 0.353168 0.834647 0.615180 0.076 Uiso 1 1 calc R U . . .
C12 C 0.3729(3) 1.0871(7) 0.6957(3) 0.0483(15) Uani 1 1 d . . . . .
H12A H 0.414615 1.097515 0.700003 0.072 Uiso 1 1 calc R U . . .
H12B H 0.353006 1.166087 0.689065 0.072 Uiso 1 1 calc R U . . .
H12C H 0.371634 1.050840 0.731358 0.072 Uiso 1 1 calc R U . . .
C13 C 0.1176(3) 1.0293(6) 0.5175(3) 0.0442(14) Uani 1 1 d . . . . .
H13 H 0.132033 1.093858 0.497702 0.053 Uiso 1 1 calc R U . . .
C14 C 0.0604(3) 1.0762(9) 0.5244(4) 0.071(3) Uani 1 1 d . . . . .
H14A H 0.069988 1.148351 0.549259 0.107 Uiso 1 1 calc R U . . .
H14B H 0.030282 1.096593 0.485789 0.107 Uiso 1 1 calc R U . . .
H14C H 0.044539 1.013255 0.542457 0.107 Uiso 1 1 calc R U . . .
C15 C 0.1044(3) 0.9168(8) 0.4789(3) 0.0533(17) Uani 1 1 d . . . . .
H15A H 0.072173 0.934361 0.441213 0.080 Uiso 1 1 calc R U . . .
H15B H 0.140435 0.892822 0.472534 0.080 Uiso 1 1 calc R U . . .
H15C H 0.092046 0.850763 0.498338 0.080 Uiso 1 1 calc R U . . .
C16 C 0.2897(2) 1.0379(5) 0.4198(2) 0.0302(10) Uani 1 1 d . . . . .
C17 C 0.2454(3) 1.0022(5) 0.3656(2) 0.0346(11) Uani 1 1 d . . . . .
C18 C 0.2649(3) 0.9565(6) 0.3242(3) 0.0411(13) Uani 1 1 d . . . . .
H18 H 0.236328 0.932781 0.287143 0.049 Uiso 1 1 calc R U . . .
C19 C 0.3250(3) 0.9443(6) 0.3353(3) 0.0477(14) Uani 1 1 d . . . . .
H19 H 0.337235 0.910655 0.306234 0.057 Uiso 1 1 calc R U . . .
C20 C 0.3672(3) 0.9803(6) 0.3879(3) 0.0453(14) Uani 1 1 d . . . . .
H20 H 0.408387 0.971609 0.394812 0.054 Uiso 1 1 calc R U . . .
C21 C 0.3504(3) 1.0303(6) 0.4323(3) 0.0407(13) Uani 1 1 d . . . . .
C22 C 0.1792(3) 1.0128(6) 0.3541(2) 0.0401(13) Uani 0.63(2) 1 d D . P C 1
H22 H 0.175466 1.056727 0.387941 0.048 Uiso 0.63(2) 1 calc R U P C 1
C23 C 0.1499(5) 0.8864(11) 0.3500(5) 0.048(3) Uani 0.63(2) 1 d D . P C 1
H23A H 0.107332 0.896256 0.342647 0.073 Uiso 0.63(2) 1 calc R U P C 1
H23B H 0.154092 0.840497 0.317881 0.073 Uiso 0.63(2) 1 calc R U P C 1
H23C H 0.169661 0.842766 0.386900 0.073 Uiso 0.63(2) 1 calc R U P C 1
C24 C 0.1430(5) 1.0836(16) 0.2976(6) 0.062(5) Uani 0.63(2) 1 d D . P C 1
H24A H 0.100890 1.087143 0.292849 0.092 Uiso 0.63(2) 1 calc R U P C 1
H24B H 0.158902 1.165882 0.300448 0.092 Uiso 0.63(2) 1 calc R U P C 1
H24C H 0.146240 1.042640 0.263787 0.092 Uiso 0.63(2) 1 calc R U P C 1
C26 C 0.4330(10) 1.182(2) 0.4853(9) 0.081(5) Uani 0.63(2) 1 d D . P C 1
H26A H 0.405304 1.245173 0.463325 0.122 Uiso 0.63(2) 1 calc R U P C 1
H26B H 0.458054 1.211979 0.524189 0.122 Uiso 0.63(2) 1 calc R U P C 1
H26C H 0.458419 1.157827 0.464265 0.122 Uiso 0.63(2) 1 calc R U P C 1
C27 C 0.4327(13) 0.967(3) 0.5239(14) 0.079(7) Uani 0.63(2) 1 d D . P C 1
H27A H 0.461360 0.995748 0.561719 0.118 Uiso 0.63(2) 1 calc R U P C 1
H27B H 0.406818 0.905351 0.530331 0.118 Uiso 0.63(2) 1 calc R U P C 1
H27C H 0.454317 0.932624 0.501162 0.118 Uiso 0.63(2) 1 calc R U P C 1
C22X C 0.1792(3) 1.0128(6) 0.3541(2) 0.0401(13) Uani 0.37(2) 1 d D . P C 2
H22X H 0.171990 0.999602 0.390932 0.048 Uiso 0.37(2) 1 calc R U P C 2
C23X C 0.1474(12) 0.9169(18) 0.3085(10) 0.068(7) Uani 0.37(2) 1 d D . P C 2
H23D H 0.104310 0.920217 0.299606 0.102 Uiso 0.37(2) 1 calc R U P C 2
H23E H 0.154680 0.932215 0.272693 0.102 Uiso 0.37(2) 1 calc R U P C 2
H23F H 0.162714 0.836738 0.323808 0.102 Uiso 0.37(2) 1 calc R U P C 2
C24X C 0.1591(8) 1.1390(14) 0.3295(9) 0.044(4) Uani 0.37(2) 1 d D . P C 2
H24D H 0.116498 1.148937 0.321606 0.066 Uiso 0.37(2) 1 calc R U P C 2
H24E H 0.182215 1.199752 0.358029 0.066 Uiso 0.37(2) 1 calc R U P C 2
H24F H 0.165818 1.149203 0.293066 0.066 Uiso 0.37(2) 1 calc R U P C 2
C26X C 0.4530(14) 1.111(4) 0.4807(11) 0.080(10) Uani 0.37(2) 1 d D . P C 2
H26D H 0.484091 1.136335 0.517761 0.120 Uiso 0.37(2) 1 calc R U P C 2
H26E H 0.467966 1.043609 0.464215 0.120 Uiso 0.37(2) 1 calc R U P C 2
H26F H 0.442257 1.178596 0.453120 0.120 Uiso 0.37(2) 1 calc R U P C 2
C27X C 0.4201(15) 0.936(3) 0.5274(18) 0.047(6) Uani 0.37(2) 1 d D . P C 2
H27D H 0.450040 0.952357 0.566593 0.071 Uiso 0.37(2) 1 calc R U P C 2
H27E H 0.386095 0.893117 0.530736 0.071 Uiso 0.37(2) 1 calc R U P C 2
H27F H 0.437896 0.886439 0.505463 0.071 Uiso 0.37(2) 1 calc R U P C 2
C25 C 0.3962(3) 1.0683(8) 0.4918(3) 0.0521(17) Uani 1 1 d . . . . .
H25 H 0.372820 1.096171 0.515281 0.062 Uiso 1 1 calc R U . C 1
C30 C 0.2481(3) 0.5671(5) 0.5266(2) 0.0336(11) Uani 1 1 d D . . . .
H30 H 0.270297 0.489039 0.538123 0.040 Uiso 1 1 calc R U . A 1
C31 C 0.2391(2) 0.6198(5) 0.5790(2) 0.0273(10) Uani 1 1 d . . . . .
H31A H 0.277233 0.654293 0.606636 0.033 Uiso 1 1 calc R U . . .
H31B H 0.209043 0.685335 0.566407 0.033 Uiso 1 1 calc R U . . .
C32 C 0.1359(2) 0.6223(5) 0.6542(2) 0.0327(10) Uani 1 1 d . . . . .
C33 C 0.0999(3) 0.6541(6) 0.5965(3) 0.0441(13) Uani 1 1 d . . . . .
H33 H 0.112173 0.632650 0.565536 0.053 Uiso 1 1 calc R U . . .
C34 C 0.0463(3) 0.7169(7) 0.5837(3) 0.0526(16) Uani 1 1 d . . . . .
H34 H 0.023061 0.738816 0.544378 0.063 Uiso 1 1 calc R U . . .
C35 C 0.0267(3) 0.7471(7) 0.6270(4) 0.0579(17) Uani 1 1 d . . . . .
H35 H -0.009828 0.789599 0.617939 0.069 Uiso 1 1 calc R U . . .
C36 C 0.0604(3) 0.7154(7) 0.6839(4) 0.0538(16) Uani 1 1 d . . . . .
H36 H 0.047062 0.735505 0.714246 0.065 Uiso 1 1 calc R U . . .
C37 C 0.1144(3) 0.6537(6) 0.6969(3) 0.0422(13) Uani 1 1 d . . . . .
H37 H 0.137147 0.632417 0.736452 0.051 Uiso 1 1 calc R U . . .
C44 C 0.2734(3) 0.6031(5) 0.7288(2) 0.0343(11) Uani 1 1 d . . . . .
C45 C 0.2704(3) 0.6710(7) 0.7739(3) 0.0545(17) Uani 1 1 d . . . . .
H45 H 0.232314 0.687413 0.775056 0.065 Uiso 1 1 calc R U . . .
C46 C 0.3205(4) 0.7162(8) 0.8174(4) 0.066(2) Uani 1 1 d . . . . .
H46 H 0.316310 0.763674 0.847655 0.079 Uiso 1 1 calc R U . . .
C47 C 0.3752(3) 0.6946(7) 0.8180(3) 0.0574(17) Uani 1 1 d . . . . .
H47 H 0.409809 0.722125 0.849498 0.069 Uiso 1 1 calc R U . . .
C48 C 0.3805(3) 0.6318(9) 0.7720(3) 0.061(2) Uani 1 1 d . . . . .
H48 H 0.418817 0.620681 0.770474 0.073 Uiso 1 1 calc R U . . .
C49 C 0.3300(3) 0.5845(8) 0.7278(3) 0.0523(17) Uani 1 1 d . . . . .
H49 H 0.334149 0.539379 0.696797 0.063 Uiso 1 1 calc R U . . .
C50 C 0.1965(3) 0.3730(5) 0.6861(2) 0.0339(11) Uani 1 1 d . . . . .
C51 C 0.2527(3) 0.2999(6) 0.6952(3) 0.0448(13) Uani 1 1 d . . . . .
H51A H 0.286415 0.333731 0.728081 0.067 Uiso 1 1 calc R U . . .
H51B H 0.246399 0.215623 0.703741 0.067 Uiso 1 1 calc R U . . .
H51C H 0.261432 0.303205 0.659622 0.067 Uiso 1 1 calc R U . . .
C52 C 0.1448(3) 0.3175(6) 0.6345(3) 0.0523(16) Uani 1 1 d . . . . .
H52A H 0.108068 0.363058 0.627750 0.078 Uiso 1 1 calc R U . . .
H52B H 0.154249 0.320683 0.599274 0.078 Uiso 1 1 calc R U . . .
H52C H 0.139216 0.233101 0.643392 0.078 Uiso 1 1 calc R U . . .
C53 C 0.1824(4) 0.3647(7) 0.7420(3) 0.059(2) Uani 1 1 d . . . . .
H53A H 0.146242 0.411558 0.736535 0.089 Uiso 1 1 calc R U . . .
H53B H 0.175943 0.279996 0.749647 0.089 Uiso 1 1 calc R U . . .
H53C H 0.216070 0.397386 0.775345 0.089 Uiso 1 1 calc R U . . .
Cu2 Cu 0.77016(4) 0.59988(7) 0.53010(3) 0.0335(2) Uani 1 1 d . . . . .
Si2 Si 0.58656(6) 0.89067(14) 0.34981(7) 0.0373(3) Uani 1 1 d . . . . .
C81 C 0.8193(5) 0.8167(8) 0.5888(5) 0.043(2) Uani 0.775(4) 1 d D . P D 1
C82 C 0.7628(3) 0.7700(7) 0.5459(3) 0.0327(15) Uani 0.775(4) 1 d D . P D 1
H82 H 0.733832 0.773023 0.565943 0.039 Uiso 0.775(4) 1 calc R U P D 1
F4 F 0.8660(3) 0.8121(5) 0.5708(3) 0.0506(13) Uani 0.775(4) 1 d D . P D 1
F5 F 0.8186(3) 0.9365(4) 0.6034(2) 0.0529(14) Uani 0.775(4) 1 d D . P D 1
F6 F 0.8396(4) 0.7559(7) 0.6402(3) 0.065(2) Uani 0.775(4) 1 d D . P D 1
B2 B 0.7802(3) 0.8856(6) 0.4596(3) 0.0284(14) Uani 0.775(4) 1 d D . P D 1
O5 O 0.7974(2) 0.8059(5) 0.4269(2) 0.0362(11) Uani 0.775(4) 1 d D . P D 1
O6 O 0.8039(3) 0.9980(5) 0.4616(3) 0.0464(13) Uani 0.775(4) 1 d D . P D 1
C91 C 0.8443(8) 0.8659(16) 0.4100(8) 0.036(4) Uani 0.444(4) 1 d D . P D 1
C92 C 0.8302(8) 1.0024(15) 0.4143(9) 0.044(4) Uani 0.444(4) 1 d D . P D 1
C93 C 0.9081(7) 0.836(2) 0.4569(9) 0.064(5) Uani 0.444(4) 1 d D . P D 1
H93A H 0.910747 0.864460 0.495477 0.096 Uiso 0.444(4) 1 calc R U P D 1
H93B H 0.914895 0.748933 0.458215 0.096 Uiso 0.444(4) 1 calc R U P D 1
H93C H 0.938528 0.877520 0.446438 0.096 Uiso 0.444(4) 1 calc R U P D 1
C94 C 0.8393(9) 0.8258(15) 0.3533(8) 0.055(4) Uani 0.444(4) 1 d D . P D 1
H94A H 0.869985 0.865404 0.342673 0.082 Uiso 0.444(4) 1 calc R U P D 1
H94B H 0.844823 0.737963 0.353826 0.082 Uiso 0.444(4) 1 calc R U P D 1
H94C H 0.799573 0.846531 0.324435 0.082 Uiso 0.444(4) 1 calc R U P D 1
C95 C 0.7854(7) 1.0502(18) 0.3596(9) 0.064(4) Uani 0.444(4) 1 d D . P D 1
H95A H 0.751404 0.994582 0.344944 0.096 Uiso 0.444(4) 1 calc R U P D 1
H95B H 0.771667 1.129518 0.366994 0.096 Uiso 0.444(4) 1 calc R U P D 1
H95C H 0.803436 1.058478 0.330294 0.096 Uiso 0.444(4) 1 calc R U P D 1
C96 C 0.8813(8) 1.0903(14) 0.4349(9) 0.053(4) Uani 0.444(4) 1 d D . P D 1
H96A H 0.911956 1.060859 0.471418 0.079 Uiso 0.444(4) 1 calc R U P D 1
H96B H 0.898490 1.098233 0.405021 0.079 Uiso 0.444(4) 1 calc R U P D 1
H96C H 0.866722 1.169272 0.441721 0.079 Uiso 0.444(4) 1 calc R U P D 1
C81X C 0.8379(13) 0.821(3) 0.5783(14) 0.050(7) Uani 0.225(4) 1 d D . P D 2
C82X C 0.7915(10) 0.783(2) 0.5222(12) 0.046(6) Uani 0.225(4) 1 d D . P D 2
H82X H 0.812079 0.781979 0.493961 0.055 Uiso 0.225(4) 1 calc R U P D 2
F4X F 0.8547(9) 0.9399(16) 0.5805(11) 0.066(5) Uani 0.225(4) 1 d D . P D 2
F5X F 0.8234(11) 0.801(3) 0.6265(13) 0.062(6) Uani 0.225(4) 1 d D . P D 2
F6X F 0.8891(9) 0.758(3) 0.5909(13) 0.085(8) Uani 0.225(4) 1 d D . P D 2
B2X B 0.7099(11) 0.895(2) 0.5493(12) 0.040(5) Uani 0.225(4) 1 d D . P D 2
O5X O 0.7221(9) 0.9991(17) 0.5840(9) 0.050(5) Uani 0.225(4) 1 d D . P D 2
O6X O 0.6726(11) 0.821(2) 0.5627(10) 0.060(6) Uani 0.225(4) 1 d D . P D 2
C91X C 0.6812(9) 1.010(2) 0.6147(9) 0.039(4) Uani 0.225(4) 1 d D . P D 2
C92X C 0.6621(12) 0.870(2) 0.6147(11) 0.058(5) Uani 0.225(4) 1 d D . P D 2
C93X C 0.6258(15) 1.073(4) 0.5716(14) 0.075(12) Uani 0.225(4) 1 d D . P D 2
H93D H 0.612300 1.031797 0.533727 0.112 Uiso 0.225(4) 1 calc R U P D 2
H93E H 0.593788 1.071511 0.586806 0.112 Uiso 0.225(4) 1 calc R U P D 2
H93F H 0.635664 1.157415 0.566646 0.112 Uiso 0.225(4) 1 calc R U P D 2
C94X C 0.7132(18) 1.043(3) 0.6733(12) 0.070(4) Uani 0.225(4) 1 d D . P D 2
H94D H 0.685561 1.049759 0.693683 0.105 Uiso 0.225(4) 1 calc R U P D 2
H94E H 0.743390 0.981189 0.692571 0.105 Uiso 0.225(4) 1 calc R U P D 2
H94F H 0.732889 1.120827 0.674613 0.105 Uiso 0.225(4) 1 calc R U P D 2
C95X C 0.5997(12) 0.853(3) 0.6017(15) 0.061(8) Uani 0.225(4) 1 d D . P D 2
H95D H 0.576252 0.902865 0.567871 0.091 Uiso 0.225(4) 1 calc R U P D 2
H95E H 0.589428 0.767777 0.592682 0.091 Uiso 0.225(4) 1 calc R U P D 2
H95F H 0.590560 0.876939 0.635600 0.091 Uiso 0.225(4) 1 calc R U P D 2
C96X C 0.6944(18) 0.794(3) 0.6655(13) 0.070(4) Uani 0.225(4) 1 d D . P D 2
H96D H 0.737574 0.802754 0.676077 0.105 Uiso 0.225(4) 1 calc R U P D 2
H96E H 0.684141 0.818267 0.698678 0.105 Uiso 0.225(4) 1 calc R U P D 2
H96F H 0.683010 0.709106 0.655759 0.105 Uiso 0.225(4) 1 calc R U P D 2
C91Y C 0.8249(12) 0.881(3) 0.3960(11) 0.040(5) Uani 0.331(4) 1 d . . P E 3
C92Y C 0.8476(13) 0.988(3) 0.4374(11) 0.047(5) Uani 0.331(4) 1 d . . P E 3
C93Y C 0.8771(11) 0.803(2) 0.3920(11) 0.050(5) Uani 0.331(4) 1 d . . P E 3
H93G H 0.904092 0.778942 0.431413 0.075 Uiso 0.331(4) 1 calc R U P E 3
H93H H 0.860615 0.730072 0.368621 0.075 Uiso 0.331(4) 1 calc R U P E 3
H93I H 0.899218 0.849977 0.373342 0.075 Uiso 0.331(4) 1 calc R U P E 3
C94Y C 0.7821(10) 0.919(4) 0.3359(10) 0.077(9) Uani 0.331(4) 1 d . . P E 3
H94G H 0.768567 0.848019 0.310784 0.116 Uiso 0.331(4) 1 calc R U P E 3
H94H H 0.747472 0.959839 0.339313 0.116 Uiso 0.331(4) 1 calc R U P E 3
H94I H 0.802370 0.975138 0.318799 0.116 Uiso 0.331(4) 1 calc R U P E 3
C95Y C 0.9090(10) 0.963(3) 0.4869(12) 0.072(7) Uani 0.331(4) 1 d . . P E 3
H95G H 0.908433 0.882796 0.503539 0.108 Uiso 0.331(4) 1 calc R U P E 3
H95H H 0.940362 0.965913 0.471001 0.108 Uiso 0.331(4) 1 calc R U P E 3
H95I H 0.916942 1.024384 0.517587 0.108 Uiso 0.331(4) 1 calc R U P E 3
C96Y C 0.8413(17) 1.108(3) 0.4076(13) 0.070(4) Uani 0.331(4) 1 d . . P E 3
H96G H 0.856772 1.171479 0.437005 0.105 Uiso 0.331(4) 1 calc R U P E 3
H96H H 0.863910 1.106866 0.382078 0.105 Uiso 0.331(4) 1 calc R U P E 3
H96I H 0.798942 1.122880 0.384067 0.105 Uiso 0.331(4) 1 calc R U P E 3
O4 O 0.64980(19) 0.8876(4) 0.4059(2) 0.0482(11) Uani 1 1 d . . . . .
N3 N 0.72748(19) 0.3596(4) 0.4823(2) 0.0316(9) Uani 1 1 d . . . . .
N4 N 0.8102(2) 0.3502(4) 0.5560(2) 0.0334(9) Uani 1 1 d . . . . .
C54 C 0.7693(3) 0.4296(5) 0.5219(2) 0.0317(10) Uani 1 1 d . . . . .
C55 C 0.7428(3) 0.2370(5) 0.4911(3) 0.0431(13) Uani 1 1 d . . . . .
H55 H 0.720796 0.170563 0.468866 0.052 Uiso 1 1 calc R U . . .
C56 C 0.7945(3) 0.2326(6) 0.5373(3) 0.0441(14) Uani 1 1 d . . . . .
H56 H 0.816499 0.161711 0.554154 0.053 Uiso 1 1 calc R U . . .
C57 C 0.6754(2) 0.4070(5) 0.4361(3) 0.0327(11) Uani 1 1 d . . . . .
C58 C 0.6781(3) 0.4254(6) 0.3806(3) 0.0403(12) Uani 1 1 d . . . . .
C59 C 0.6276(3) 0.4716(7) 0.3370(3) 0.0522(15) Uani 1 1 d . . . . .
H59 H 0.628151 0.487483 0.299364 0.063 Uiso 1 1 calc R U . . .
C60 C 0.5756(3) 0.4953(6) 0.3476(3) 0.0540(16) Uani 1 1 d . . . . .
H60 H 0.540783 0.524204 0.316851 0.065 Uiso 1 1 calc R U . . .
C61 C 0.5749(3) 0.4773(6) 0.4014(3) 0.0452(14) Uani 1 1 d . . . . .
H61 H 0.539808 0.497380 0.408047 0.054 Uiso 1 1 calc R U . . .
C62 C 0.6240(3) 0.4301(5) 0.4476(3) 0.0365(11) Uani 1 1 d . . . . .
C63 C 0.7348(3) 0.4022(7) 0.3695(3) 0.0489(15) Uani 1 1 d . . . . .
H63 H 0.759632 0.342021 0.398871 0.059 Uiso 1 1 calc R U . . .
C64 C 0.7705(3) 0.5191(8) 0.3776(4) 0.0580(18) Uani 1 1 d . . . . .
H64A H 0.806966 0.503723 0.370340 0.087 Uiso 1 1 calc R U . . .
H64B H 0.746205 0.580049 0.349880 0.087 Uiso 1 1 calc R U . . .
H64C H 0.781147 0.548654 0.417669 0.087 Uiso 1 1 calc R U . . .
C65 C 0.7217(5) 0.3516(9) 0.3082(4) 0.069(2) Uani 1 1 d . . . . .
H65A H 0.759450 0.338145 0.303019 0.103 Uiso 1 1 calc R U . . .
H65B H 0.700130 0.274850 0.303496 0.103 Uiso 1 1 calc R U . . .
H65C H 0.697169 0.409427 0.278762 0.103 Uiso 1 1 calc R U . . .
C66 C 0.6219(3) 0.4114(6) 0.5077(3) 0.0439(13) Uani 1 1 d . . . . .
H66 H 0.657568 0.362212 0.531534 0.053 Uiso 1 1 calc R U . . .
C67 C 0.5666(5) 0.3444(11) 0.5057(5) 0.080(3) Uani 1 1 d . . . . .
H67A H 0.567716 0.335057 0.545558 0.121 Uiso 1 1 calc R U . . .
H67B H 0.530868 0.390274 0.482087 0.121 Uiso 1 1 calc R U . . .
H67C H 0.565406 0.264453 0.488201 0.121 Uiso 1 1 calc R U . . .
C68 C 0.6260(4) 0.5329(8) 0.5386(4) 0.0602(19) Uani 1 1 d . . . . .
H68A H 0.661864 0.576168 0.539856 0.090 Uiso 1 1 calc R U . . .
H68B H 0.590462 0.581380 0.517157 0.090 Uiso 1 1 calc R U . . .
H68C H 0.628417 0.519070 0.578620 0.090 Uiso 1 1 calc R U . . .
C69 C 0.8643(2) 0.3881(5) 0.6038(3) 0.0350(11) Uani 1 1 d . . . . .
C70 C 0.8631(3) 0.4005(7) 0.6592(3) 0.0485(14) Uani 1 1 d . . . . .
C71 C 0.9164(4) 0.4410(9) 0.7032(3) 0.063(2) Uani 1 1 d . . . . .
H71 H 0.917653 0.452997 0.741706 0.076 Uiso 1 1 calc R U . . .
C72 C 0.9662(3) 0.4634(8) 0.6920(3) 0.0582(18) Uani 1 1 d . . . . .
H72 H 1.001860 0.488925 0.722850 0.070 Uiso 1 1 calc R U . . .
C73 C 0.9656(3) 0.4494(6) 0.6364(3) 0.0473(15) Uani 1 1 d . . . . .
H73 H 1.000659 0.467036 0.629156 0.057 Uiso 1 1 calc R U . . .
C74 C 0.9147(3) 0.4101(6) 0.5910(3) 0.0401(12) Uani 1 1 d . . . . .
C75 C 0.8069(4) 0.3756(10) 0.6710(3) 0.067(2) Uani 1 1 d D . . . .
H75 H 0.775939 0.364643 0.630585 0.080 Uiso 1 1 calc R U . F 1
C76 C 0.782(2) 0.479(2) 0.694(2) 0.094(7) Uani 0.56(2) 1 d D . P G 1
H76A H 0.783488 0.553025 0.672524 0.141 Uiso 0.56(2) 1 calc R U P G 1
H76B H 0.740511 0.461705 0.688295 0.141 Uiso 0.56(2) 1 calc R U P G 1
H76C H 0.805957 0.490291 0.735615 0.141 Uiso 0.56(2) 1 calc R U P G 1
C77 C 0.8090(10) 0.2515(18) 0.6978(10) 0.083(4) Uani 0.56(2) 1 d D . P G 1
H77A H 0.826148 0.193292 0.678613 0.124 Uiso 0.56(2) 1 calc R U P G 1
H77B H 0.833838 0.254762 0.739700 0.124 Uiso 0.56(2) 1 calc R U P G 1
H77C H 0.768392 0.226176 0.692381 0.124 Uiso 0.56(2) 1 calc R U P G 1
C76X C 0.785(3) 0.503(3) 0.678(3) 0.094(7) Uani 0.44(2) 1 d D . P G 2
H76D H 0.747879 0.495358 0.686154 0.141 Uiso 0.44(2) 1 calc R U P G 2
H76E H 0.815306 0.543931 0.711106 0.141 Uiso 0.44(2) 1 calc R U P G 2
H76F H 0.776179 0.549210 0.642324 0.141 Uiso 0.44(2) 1 calc R U P G 2
C77X C 0.8244(12) 0.302(3) 0.7280(11) 0.083(4) Uani 0.44(2) 1 d D . P G 2
H77D H 0.788633 0.285326 0.736280 0.124 Uiso 0.44(2) 1 calc R U P G 2
H77E H 0.842868 0.225771 0.723712 0.124 Uiso 0.44(2) 1 calc R U P G 2
H77F H 0.852987 0.348677 0.760411 0.124 Uiso 0.44(2) 1 calc R U P G 2
C78 C 0.9133(3) 0.4016(7) 0.5290(3) 0.0505(16) Uani 1 1 d . . . . .
H78 H 0.876013 0.358019 0.504217 0.061 Uiso 1 1 calc R U . . .
C79 C 0.9669(4) 0.3310(11) 0.5269(5) 0.083(3) Uani 1 1 d . . . . .
H79A H 0.967924 0.250436 0.543785 0.124 Uiso 1 1 calc R U . . .
H79B H 0.963271 0.323039 0.486185 0.124 Uiso 1 1 calc R U . . .
H79C H 1.003945 0.374258 0.549472 0.124 Uiso 1 1 calc R U . . .
C80 C 0.9125(3) 0.5255(9) 0.5028(3) 0.064(2) Uani 1 1 d . . . . .
H80A H 0.911602 0.517056 0.462994 0.096 Uiso 1 1 calc R U . . .
H80B H 0.876823 0.569589 0.501512 0.096 Uiso 1 1 calc R U . . .
H80C H 0.948388 0.570318 0.526904 0.096 Uiso 1 1 calc R U . . .
C83 C 0.7372(3) 0.8562(5) 0.4932(3) 0.0362(11) Uani 1 1 d . . . . .
H83 H 0.725553 0.933853 0.506713 0.043 Uiso 1 1 calc R U . D 1
C84 C 0.6810(3) 0.7976(6) 0.4479(2) 0.0369(12) Uani 1 1 d . . . . .
H84A H 0.692408 0.729518 0.428273 0.044 Uiso 1 1 calc R U . . .
H84B H 0.655032 0.765958 0.467386 0.044 Uiso 1 1 calc R U . . .
C85 C 0.5267(3) 0.8056(6) 0.3641(3) 0.0406(12) Uani 1 1 d . . . . .
C86 C 0.4809(3) 0.7454(6) 0.3197(3) 0.0499(15) Uani 1 1 d . . . . .
H86 H 0.480256 0.747729 0.281003 0.060 Uiso 1 1 calc R U . . .
C87 C 0.4363(3) 0.6825(7) 0.3299(4) 0.063(2) Uani 1 1 d . . . . .
H87 H 0.405525 0.643302 0.298482 0.075 Uiso 1 1 calc R U . . .
C88 C 0.4367(4) 0.6769(8) 0.3858(5) 0.070(2) Uani 1 1 d . . . . .
H88 H 0.406222 0.634425 0.393281 0.084 Uiso 1 1 calc R U . . .
C89 C 0.4818(4) 0.7337(9) 0.4304(5) 0.071(2) Uani 1 1 d . . . . .
H89 H 0.482674 0.729036 0.469097 0.085 Uiso 1 1 calc R U . . .
C90 C 0.5263(3) 0.7979(7) 0.4203(4) 0.0566(17) Uani 1 1 d . . . . .
H90 H 0.556771 0.836998 0.451981 0.068 Uiso 1 1 calc R U . . .
C97 C 0.5981(3) 0.8233(6) 0.2851(3) 0.0482(14) Uani 1 1 d . . . . .
C98 C 0.6526(5) 0.7655(10) 0.2921(4) 0.074(3) Uani 1 1 d . . . . .
H98 H 0.683037 0.762068 0.330239 0.089 Uiso 1 1 calc R U . . .
C99 C 0.6641(6) 0.7140(12) 0.2466(5) 0.093(3) Uani 1 1 d . . . . .
H99 H 0.701523 0.675648 0.254245 0.112 Uiso 1 1 calc R U . . .
C100 C 0.6222(6) 0.7174(11) 0.1906(5) 0.087(3) Uani 1 1 d . . . . .
H100 H 0.630430 0.682167 0.159440 0.104 Uiso 1 1 calc R U . . .
C101 C 0.5681(5) 0.7723(14) 0.1799(5) 0.094(3) Uani 1 1 d . . . . .
H101 H 0.538798 0.775310 0.141153 0.112 Uiso 1 1 calc R U . . .
C102 C 0.5563(4) 0.8239(13) 0.2261(4) 0.085(3) Uani 1 1 d . . . . .
H102 H 0.518463 0.861044 0.217624 0.102 Uiso 1 1 calc R U . . .
C103 C 0.5687(3) 1.0572(6) 0.3390(3) 0.0473(15) Uani 1 1 d . . . . .
C104 C 0.6171(3) 1.1208(7) 0.3247(4) 0.061(2) Uani 1 1 d . . . . .
H10A H 0.618754 1.086514 0.288745 0.091 Uiso 1 1 calc R U . . .
H10B H 0.608022 1.207324 0.319030 0.091 Uiso 1 1 calc R U . . .
H10C H 0.655862 1.109544 0.357007 0.091 Uiso 1 1 calc R U . . .
C105 C 0.5078(4) 1.0808(8) 0.2880(5) 0.080(3) Uani 1 1 d . . . . .
H10D H 0.508786 1.047040 0.251699 0.120 Uiso 1 1 calc R U . . .
H10E H 0.475672 1.042268 0.296727 0.120 Uiso 1 1 calc R U . . .
H10F H 0.500537 1.168101 0.283295 0.120 Uiso 1 1 calc R U . . .
C106 C 0.5661(4) 1.1099(7) 0.3943(4) 0.065(2) Uani 1 1 d . . . . .
H10G H 0.534870 1.068913 0.403549 0.098 Uiso 1 1 calc R U . . .
H10H H 0.604843 1.098658 0.426656 0.098 Uiso 1 1 calc R U . . .
H10I H 0.557002 1.196438 0.388679 0.098 Uiso 1 1 calc R U . . .
C1S C 0.9024(17) 1.307(3) 0.3246(16) 0.140(12) Uiso 0.5 1 d D . P H -1
H1S1 H 0.899266 1.394749 0.317611 0.209 Uiso 0.5 1 calc R U P H -1
H1S2 H 0.862849 1.274624 0.318770 0.209 Uiso 0.5 1 calc R U P H -1
H1S3 H 0.930051 1.291390 0.364847 0.209 Uiso 0.5 1 calc R U P H -1
C2S C 0.9237(12) 1.252(2) 0.2855(11) 0.096(7) Uiso 0.5 1 d D . P H -1
H2S1 H 0.895802 1.274285 0.245600 0.115 Uiso 0.5 1 calc R U P H -1
H2S2 H 0.962468 1.290917 0.291310 0.115 Uiso 0.5 1 calc R U P H -1
C3S C 0.9327(19) 1.128(3) 0.2851(16) 0.141(12) Uiso 0.5 1 d D . P H -1
H3S1 H 0.894854 1.089869 0.282510 0.170 Uiso 0.5 1 calc R U P H -1
H3S2 H 0.962910 1.107616 0.324127 0.170 Uiso 0.5 1 calc R U P H -1
C4S C 0.9513(11) 1.066(2) 0.2420(10) 0.091(6) Uiso 0.5 1 d D . P H -1
H4S1 H 0.918988 1.082808 0.203642 0.109 Uiso 0.5 1 calc R U P H -1
H4S2 H 0.986597 1.111309 0.242257 0.109 Uiso 0.5 1 calc R U P H -1
C5S C 0.965(3) 0.950(4) 0.239(2) 0.21(2) Uiso 0.5 1 d D . P H -1
H5S1 H 0.935471 0.902727 0.249119 0.246 Uiso 0.5 1 calc R U P H -1
H5S2 H 1.004198 0.937333 0.271794 0.246 Uiso 0.5 1 calc R U P H -1
C6S C 0.9691(12) 0.896(2) 0.1911(12) 0.096(7) Uiso 0.5 1 d D . P H -1
H6S1 H 0.979873 0.810991 0.199691 0.143 Uiso 0.5 1 calc R U P H -1
H6S2 H 0.930497 0.902127 0.158150 0.143 Uiso 0.5 1 calc R U P H -1
H6S3 H 0.999881 0.937064 0.181042 0.143 Uiso 0.5 1 calc R U P H -1

loop_
_atom_site_aniso_label
_atom_site_aniso_U_11
_atom_site_aniso_U_22
_atom_site_aniso_U_33
_atom_site_aniso_U_23
_atom_site_aniso_U_13
_atom_site_aniso_U_12
Cu1 0.0360(4) 0.0241(4) 0.0262(3) 0.0008(3) 0.0187(3) 0.0001(3)
Si1 0.0334(7) 0.0274(7) 0.0234(6) -0.0016(5) 0.0147(5) -0.0032(5)
C28 0.064(7) 0.034(5) 0.060(6) 0.001(4) 0.047(5) 0.005(5)
C29 0.036(4) 0.024(3) 0.038(4) 0.002(3) 0.025(3) 0.006(3)
F1 0.083(4) 0.035(3) 0.082(4) -0.012(3) 0.062(4) 0.005(3)
F2 0.092(5) 0.055(4) 0.080(5) -0.010(3) 0.075(4) -0.010(3)
F3 0.089(4) 0.052(3) 0.033(3) -0.005(3) 0.039(3) -0.008(3)
B1 0.043(4) 0.031(4) 0.022(3) -0.001(3) 0.021(3) -0.003(3)
O2 0.052(3) 0.043(3) 0.065(4) -0.026(3) 0.031(3) -0.012(3)
O3 0.038(3) 0.038(3) 0.028(2) -0.005(2) -0.004(2) -0.001(2)
C38 0.048(8) 0.045(7) 0.026(6) -0.005(5) 0.012(5) -0.016(6)
C39 0.033(6) 0.048(7) 0.015(5) -0.020(5) 0.002(4) -0.006(5)
C40 0.059(9) 0.066(10) 0.030(6) -0.020(6) 0.012(6) -0.013(8)
C41 0.049(8) 0.080(11) 0.047(8) 0.015(8) 0.013(7) -0.029(8)
C42 0.038(7) 0.078(12) 0.061(10) -0.016(9) 0.015(7) -0.005(7)
C43 0.073(12) 0.066(10) 0.028(6) 0.015(6) 0.007(7) 0.020(9)
C28X 0.053(12) 0.025(9) 0.032(11) 0.009(8) 0.023(10) 0.022(9)
C29X 0.036(11) 0.031(8) 0.026(8) -0.006(6) 0.013(8) -0.001(8)
F1X 0.112(15) 0.032(7) 0.051(9) -0.009(6) 0.048(10) 0.005(8)
F2X 0.045(9) 0.085(14) 0.047(9) -0.005(9) 0.023(7) 0.025(8)
F3X 0.082(11) 0.064(10) 0.023(7) 0.010(7) 0.025(7) 0.036(10)
B1X 0.042(8) 0.037(11) 0.032(9) 0.001(7) 0.018(7) -0.005(7)
O2X 0.044(7) 0.034(8) 0.046(8) 0.001(6) 0.019(6) -0.001(6)
O3X 0.045(8) 0.053(9) 0.048(8) -0.011(7) 0.016(7) -0.001(7)
C38X 0.034(7) 0.076(9) 0.026(6) -0.003(6) 0.010(5) -0.005(6)
C39X 0.028(7) 0.068(9) 0.063(9) 0.009(7) 0.016(6) 0.005(6)
C40X 0.073(12) 0.088(13) 0.032(7) -0.002(8) 0.029(8) -0.018(10)
C41X 0.064(13) 0.104(16) 0.030(7) 0.003(8) -0.006(8) -0.004(11)
C42X 0.072(19) 0.08(2) 0.11(3) 0.006(18) 0.06(2) 0.017(17)
C43X 0.022(10) 0.061(13) 0.097(17) -0.004(11) 0.038(11) -0.006(9)
C38Y 0.034(7) 0.076(9) 0.026(6) -0.003(6) 0.010(5) -0.005(6)
C39Y 0.028(7) 0.068(9) 0.063(9) 0.009(7) 0.016(6) 0.005(6)
C40Y 0.073(12) 0.088(13) 0.032(7) -0.002(8) 0.029(8) -0.018(10)
C41Y 0.10(3) 0.069(13) 0.070(19) 0.007(14) 0.044(19) -0.012(15)
C42Y 0.049(13) 0.10(2) 0.037(10) -0.023(12) 0.016(10) -0.024(13)
C43Y 0.064(13) 0.104(16) 0.030(7) 0.003(8) -0.006(8) -0.004(11)
O1 0.043(2) 0.032(2) 0.0291(17) 0.0027(14) 0.0214(16) -0.0015(16)
N1 0.034(2) 0.026(2) 0.0223(18) -0.0011(15) 0.0119(16) -0.0025(16)
N2 0.040(2) 0.028(2) 0.0212(18) 0.0014(15) 0.0121(17) -0.0006(17)
C1 0.025(2) 0.026(2) 0.025(2) -0.0020(19) 0.0085(17) -0.0012(19)
C2 0.061(4) 0.027(3) 0.032(3) -0.004(2) 0.021(3) 0.001(2)
C3 0.066(4) 0.025(3) 0.036(3) 0.002(2) 0.029(3) -0.001(2)
C4 0.036(2) 0.031(3) 0.024(2) -0.0049(19) 0.0167(19) -0.005(2)
C5 0.038(3) 0.031(3) 0.025(2) -0.0040(19) 0.013(2) -0.004(2)
C6 0.057(3) 0.038(3) 0.026(2) 0.002(2) 0.016(2) -0.010(3)
C7 0.074(4) 0.041(3) 0.036(3) -0.011(2) 0.034(3) -0.026(3)
C8 0.044(3) 0.047(3) 0.052(3) -0.015(3) 0.033(3) -0.019(3)
C9 0.033(3) 0.039(3) 0.040(3) -0.014(2) 0.018(2) -0.008(2)
C10 0.035(3) 0.045(3) 0.027(2) 0.000(2) 0.008(2) 0.000(2)
C11 0.046(3) 0.058(4) 0.046(3) -0.011(3) 0.014(3) 0.006(3)
C12 0.033(3) 0.050(4) 0.056(4) -0.015(3) 0.010(3) -0.004(3)
C13 0.034(3) 0.045(3) 0.050(3) -0.012(3) 0.012(2) -0.001(2)
C14 0.037(3) 0.077(6) 0.088(6) -0.037(5) 0.010(4) 0.007(3)
C15 0.045(3) 0.067(5) 0.044(3) -0.020(3) 0.012(3) 0.001(3)
C16 0.042(3) 0.026(3) 0.028(2) 0.0063(18) 0.019(2) 0.001(2)
C17 0.047(3) 0.033(3) 0.027(2) 0.001(2) 0.018(2) 0.004(2)
C18 0.061(3) 0.038(3) 0.030(2) 0.005(2) 0.024(3) 0.005(3)
C19 0.068(4) 0.047(4) 0.044(3) 0.011(3) 0.038(3) 0.011(3)
C20 0.047(3) 0.048(4) 0.052(3) 0.017(3) 0.031(3) 0.009(3)
C21 0.043(3) 0.048(3) 0.038(3) 0.014(2) 0.022(2) 0.000(2)
C22 0.046(3) 0.050(3) 0.025(2) 0.008(2) 0.014(2) 0.005(3)
C23 0.039(5) 0.065(7) 0.049(7) -0.011(5) 0.026(5) -0.015(5)
C24 0.035(5) 0.105(12) 0.046(7) 0.031(8) 0.017(5) 0.020(6)
C26 0.090(12) 0.096(12) 0.070(9) -0.013(9) 0.043(9) -0.042(10)
C27 0.062(14) 0.108(16) 0.059(10) 0.029(11) 0.015(10) 0.023(12)
C22X 0.046(3) 0.050(3) 0.025(2) 0.008(2) 0.014(2) 0.005(3)
C23X 0.075(13) 0.040(10) 0.068(14) 0.004(8) 0.006(11) -0.007(9)
C24X 0.043(9) 0.038(8) 0.042(10) -0.012(7) 0.005(7) 0.003(6)
C26X 0.067(14) 0.11(2) 0.050(12) 0.006(14) 0.012(11) -0.063(17)
C27X 0.030(11) 0.081(15) 0.035(10) 0.019(10) 0.017(8) -0.002(10)
C25 0.036(3) 0.076(5) 0.042(3) 0.013(3) 0.013(3) -0.010(3)
C30 0.048(3) 0.024(2) 0.039(3) 0.003(2) 0.027(2) 0.002(2)
C31 0.035(2) 0.024(2) 0.027(2) -0.0003(18) 0.017(2) -0.0062(19)
C32 0.032(2) 0.029(3) 0.038(3) -0.004(2) 0.015(2) -0.006(2)
C33 0.032(3) 0.054(4) 0.045(3) 0.003(3) 0.014(2) -0.002(3)
C34 0.031(3) 0.057(4) 0.061(4) 0.007(3) 0.007(3) -0.005(3)
C35 0.030(3) 0.054(4) 0.086(5) -0.007(4) 0.018(3) -0.005(3)
C36 0.039(3) 0.055(4) 0.069(4) -0.024(3) 0.022(3) -0.009(3)
C37 0.038(3) 0.040(3) 0.048(3) -0.015(3) 0.016(2) -0.003(2)
C44 0.033(3) 0.032(3) 0.033(2) 0.001(2) 0.007(2) 0.000(2)
C45 0.049(3) 0.060(4) 0.051(4) -0.019(3) 0.015(3) 0.001(3)
C46 0.061(4) 0.065(5) 0.062(4) -0.029(4) 0.012(3) 0.002(4)
C47 0.048(3) 0.051(4) 0.054(4) -0.006(3) -0.003(3) -0.005(3)
C48 0.039(3) 0.097(6) 0.040(3) 0.009(3) 0.007(3) -0.008(4)
C49 0.038(3) 0.087(5) 0.030(3) 0.000(3) 0.011(2) -0.005(3)
C50 0.049(3) 0.027(3) 0.033(2) -0.002(2) 0.024(2) -0.006(2)
C51 0.060(4) 0.029(3) 0.045(3) 0.003(2) 0.019(3) 0.005(3)
C52 0.054(4) 0.035(3) 0.063(4) -0.009(3) 0.017(3) -0.012(3)
C53 0.105(6) 0.041(4) 0.059(4) 0.006(3) 0.060(4) -0.004(4)
Cu2 0.0354(4) 0.0264(4) 0.0319(4) -0.0036(3) 0.0051(3) 0.0056(3)
Si2 0.0251(7) 0.0314(7) 0.0474(8) 0.0037(6) 0.0049(6) -0.0004(5)
C81 0.052(5) 0.032(4) 0.031(4) -0.003(3) 0.002(4) 0.007(4)
C82 0.036(3) 0.030(3) 0.026(3) -0.008(2) 0.005(3) 0.011(3)
F4 0.030(3) 0.047(3) 0.055(3) -0.012(2) -0.005(2) 0.004(2)
F5 0.070(3) 0.028(2) 0.040(2) -0.0153(18) -0.002(2) 0.002(2)
F6 0.087(5) 0.049(4) 0.029(3) 0.001(2) -0.012(3) 0.006(3)
B2 0.024(3) 0.022(3) 0.030(3) -0.003(3) -0.001(3) 0.003(2)
O5 0.036(3) 0.030(3) 0.049(3) -0.009(2) 0.022(2) -0.0046(19)
O6 0.056(3) 0.025(3) 0.066(3) -0.015(2) 0.031(3) -0.007(2)
C91 0.037(9) 0.017(6) 0.057(9) 0.004(6) 0.023(7) -0.001(6)
C92 0.039(8) 0.027(7) 0.074(10) 0.000(7) 0.029(7) -0.005(6)
C93 0.036(7) 0.083(13) 0.079(10) 0.024(9) 0.028(7) 0.015(7)
C94 0.070(10) 0.044(8) 0.069(9) 0.003(7) 0.047(8) -0.011(7)
C95 0.049(8) 0.064(11) 0.093(10) 0.031(9) 0.042(7) 0.017(7)
C96 0.066(9) 0.033(7) 0.073(10) -0.018(7) 0.041(8) -0.023(7)
C81X 0.027(13) 0.041(12) 0.075(15) -0.007(11) 0.011(9) 0.000(10)
C82X 0.029(9) 0.034(10) 0.065(13) 0.007(10) 0.008(9) 0.000(7)
F4X 0.048(10) 0.050(9) 0.095(15) -0.009(9) 0.023(10) -0.012(7)
F5X 0.045(12) 0.066(17) 0.061(15) -0.013(11) 0.003(11) -0.014(11)
F6X 0.026(9) 0.090(15) 0.110(18) -0.027(14) -0.006(9) 0.015(10)
B2X 0.029(12) 0.045(12) 0.041(11) -0.005(9) 0.007(9) -0.003(9)
O5X 0.051(10) 0.046(10) 0.065(11) -0.009(8) 0.038(10) -0.007(8)
O6X 0.069(13) 0.062(12) 0.060(11) -0.021(10) 0.038(11) -0.025(10)
C91X 0.038(10) 0.059(11) 0.035(9) -0.004(8) 0.031(8) 0.012(9)
C92X 0.061(13) 0.064(12) 0.057(12) 0.000(9) 0.031(11) 0.001(10)
C93X 0.074(18) 0.12(3) 0.048(14) 0.036(18) 0.040(13) 0.04(2)
C94X 0.101(13) 0.064(9) 0.057(7) 0.003(7) 0.042(8) 0.007(9)
C95X 0.052(12) 0.051(17) 0.068(18) -0.046(15) 0.011(10) -0.006(10)
C96X 0.101(13) 0.064(9) 0.057(7) 0.003(7) 0.042(8) 0.007(9)
C91Y 0.038(12) 0.047(12) 0.042(10) 0.003(8) 0.022(8) 0.002(9)
C92Y 0.055(12) 0.047(11) 0.049(11) -0.009(8) 0.031(9) -0.012(9)
C93Y 0.060(12) 0.043(11) 0.060(12) -0.001(9) 0.036(11) 0.002(8)
C94Y 0.039(11) 0.14(3) 0.042(10) -0.005(12) 0.008(8) 0.014(13)
C95Y 0.042(10) 0.11(2) 0.062(12) -0.014(11) 0.013(8) -0.040(11)
C96Y 0.101(13) 0.064(9) 0.057(7) 0.003(7) 0.042(8) 0.007(9)
O4 0.030(2) 0.047(3) 0.058(3) 0.020(2) 0.0048(18) 0.0012(17)
N3 0.027(2) 0.026(2) 0.040(2) -0.0008(18) 0.0112(18) -0.0009(16)
N4 0.028(2) 0.030(2) 0.039(2) 0.0008(18) 0.0093(18) 0.0017(17)
C54 0.034(2) 0.029(2) 0.037(3) -0.003(2) 0.019(2) -0.001(2)
C55 0.040(3) 0.021(3) 0.063(4) -0.002(2) 0.013(3) -0.001(2)
C56 0.042(3) 0.026(3) 0.059(4) -0.001(2) 0.013(3) 0.003(2)
C57 0.027(2) 0.027(3) 0.040(3) -0.001(2) 0.008(2) -0.0013(18)
C58 0.045(3) 0.033(3) 0.044(3) -0.004(2) 0.019(2) -0.002(2)
C59 0.062(4) 0.047(4) 0.039(3) 0.002(3) 0.009(3) 0.000(3)
C60 0.050(4) 0.037(3) 0.054(3) -0.004(3) -0.003(3) 0.014(3)
C61 0.031(3) 0.036(3) 0.059(3) -0.008(3) 0.006(3) 0.002(2)
C62 0.032(3) 0.026(3) 0.050(3) -0.003(2) 0.014(2) -0.002(2)
C63 0.052(4) 0.050(4) 0.052(3) 0.000(3) 0.028(3) -0.001(3)
C64 0.048(4) 0.070(5) 0.060(4) -0.018(4) 0.026(3) -0.015(3)
C65 0.085(6) 0.069(5) 0.067(5) -0.023(4) 0.046(4) -0.028(5)
C66 0.035(3) 0.047(4) 0.053(3) -0.004(3) 0.021(3) -0.004(2)
C67 0.071(5) 0.098(7) 0.089(6) -0.023(6) 0.050(5) -0.040(5)
C68 0.072(5) 0.058(4) 0.061(4) -0.018(4) 0.037(4) -0.009(4)
C69 0.030(2) 0.029(3) 0.040(3) 0.001(2) 0.007(2) 0.002(2)
C70 0.050(3) 0.052(4) 0.043(3) 0.005(3) 0.017(3) 0.001(3)
C71 0.071(4) 0.080(6) 0.030(3) 0.003(3) 0.010(3) 0.004(4)
C72 0.048(4) 0.061(4) 0.047(3) -0.008(3) -0.003(3) -0.001(3)
C73 0.031(3) 0.047(4) 0.054(3) -0.013(3) 0.005(3) -0.003(2)
C74 0.030(3) 0.040(3) 0.047(3) -0.011(2) 0.011(2) 0.001(2)
C75 0.063(4) 0.100(6) 0.044(4) 0.013(4) 0.029(3) 0.009(4)
C76 0.087(9) 0.104(11) 0.13(2) -0.006(10) 0.084(14) -0.008(11)
C77 0.085(10) 0.098(11) 0.083(10) 0.016(8) 0.051(10) -0.004(8)
C76X 0.087(9) 0.104(11) 0.13(2) -0.006(10) 0.084(14) -0.008(11)
C77X 0.085(10) 0.098(11) 0.083(10) 0.016(8) 0.051(10) -0.004(8)
C78 0.033(3) 0.069(4) 0.051(3) -0.022(3) 0.018(3) -0.010(3)
C79 0.059(5) 0.099(7) 0.096(7) -0.037(6) 0.037(5) 0.005(5)
C80 0.042(4) 0.100(6) 0.049(4) 0.002(4) 0.016(3) -0.012(4)
C83 0.034(3) 0.026(3) 0.044(3) 0.003(2) 0.009(2) 0.007(2)
C84 0.033(3) 0.037(3) 0.033(3) 0.004(2) 0.005(2) 0.016(2)
C85 0.029(3) 0.033(3) 0.058(3) 0.003(2) 0.014(2) 0.005(2)
C86 0.033(3) 0.047(4) 0.061(4) 0.010(3) 0.008(3) 0.000(3)
C87 0.032(3) 0.050(4) 0.097(5) 0.014(4) 0.013(3) -0.003(3)
C88 0.047(4) 0.054(4) 0.126(7) 0.014(4) 0.051(4) 0.007(3)
C89 0.075(5) 0.064(5) 0.102(6) 0.003(4) 0.066(5) 0.009(4)
C90 0.052(4) 0.053(4) 0.075(4) -0.010(3) 0.035(3) 0.005(3)
C97 0.053(4) 0.035(3) 0.061(4) 0.004(3) 0.027(3) -0.007(3)
C98 0.091(6) 0.084(6) 0.056(4) 0.024(4) 0.039(4) 0.031(5)
C99 0.123(8) 0.099(8) 0.081(5) 0.028(6) 0.065(6) 0.041(7)
C100 0.126(8) 0.084(7) 0.074(5) -0.002(5) 0.065(6) -0.002(6)
C101 0.078(6) 0.136(10) 0.065(5) -0.033(6) 0.025(5) -0.029(6)
C102 0.055(5) 0.132(10) 0.063(5) -0.026(5) 0.017(4) -0.011(5)
C103 0.032(3) 0.032(3) 0.059(4) 0.004(3) -0.003(3) 0.001(2)
C104 0.048(4) 0.041(4) 0.075(5) 0.008(3) 0.003(3) -0.008(3)
C105 0.049(4) 0.044(4) 0.101(6) 0.012(4) -0.022(4) 0.010(3)
C106 0.068(5) 0.038(4) 0.091(5) -0.014(4) 0.031(4) -0.003(3)

loop_
_atom_type_symbol
_atom_type_description
_atom_type_scat_dispersion_real
_atom_type_scat_dispersion_imag
_atom_type_scat_source
C C 0.0181 0.0091 'International Tables Vol C Tables 4.2.6.8 and 6.1.1.4'
H H 0.0000 0.0000 'International Tables Vol C Tables 4.2.6.8 and 6.1.1.4'
B B 0.0090 0.0039 'International Tables Vol C Tables 4.2.6.8 and 6.1.1.4'
Cu Cu -1.9646 0.5888 'International Tables Vol C Tables 4.2.6.8 and 6.1.1.4'
F F 0.0727 0.0534 'International Tables Vol C Tables 4.2.6.8 and 6.1.1.4'
N N 0.0311 0.0180 'International Tables Vol C Tables 4.2.6.8 and 6.1.1.4'
O O 0.0492 0.0322 'International Tables Vol C Tables 4.2.6.8 and 6.1.1.4'
Si Si 0.2541 0.3302 'International Tables Vol C Tables 4.2.6.8 and 6.1.1.4'

loop_
_geom_angle_atom_site_label_1
_geom_angle_atom_site_label_2
_geom_angle_atom_site_label_3
_geom_angle
C1 Cu1 C29 171.4(3)
O1 Si1 C50 104.3(2)
O1 Si1 C44 110.4(2)
C50 Si1 C44 110.5(3)
O1 Si1 C32 108.9(2)
C50 Si1 C32 109.9(3)
C44 Si1 C32 112.5(3)
F3 C28 F1 104.7(10)
F3 C28 F2 104.2(9)
F1 C28 F2 105.9(10)
F3 C28 C29 113.7(10)
F1 C28 C29 115.4(9)
F2 C28 C29 111.9(10)
C28 C29 C30 112.4(7)
C28 C29 Cu1 111.8(6)
C30 C29 Cu1 118.1(4)
C28 C29 H29 104.3
C30 C29 H29 104.3
Cu1 C29 H29 104.3
O2 B1 O3 112.6(7)
O2 B1 C30 122.7(7)
O3 B1 C30 124.6(6)
B1 O2 C38 105.8(8)
B1 O3 C39 111.4(7)
C41 C38 C40 112.5(14)
C41 C38 C39 114.6(14)
C40 C38 C39 111.9(12)
C41 C38 O2 102.9(11)
C40 C38 O2 109.6(12)
C39 C38 O2 104.6(10)
O3 C39 C38 102.7(10)
O3 C39 C43 103.0(12)
C38 C39 C43 115.2(11)
O3 C39 C42 112.0(10)
C38 C39 C42 115.6(13)
C43 C39 C42 107.6(14)
C38 C40 H40A 109.5
C38 C40 H40B 109.5
H40A C40 H40B 109.5
C38 C40 H40C 109.5
H40A C40 H40C 109.5
H40B C40 H40C 109.5
C38 C41 H41A 109.5
C38 C41 H41B 109.5
H41A C41 H41B 109.5
C38 C41 H41C 109.5
H41A C41 H41C 109.5
H41B C41 H41C 109.5
C39 C42 H42A 109.5
C39 C42 H42B 109.5
H42A C42 H42B 109.5
C39 C42 H42C 109.5
H42A C42 H42C 109.5
H42B C42 H42C 109.5
C39 C43 H43A 109.5
C39 C43 H43B 109.5
H43A C43 H43B 109.5
C39 C43 H43C 109.5
H43A C43 H43C 109.5
H43B C43 H43C 109.5
C31 O1 Si1 128.3(3)
C1 N1 C2 112.0(4)
C1 N1 C4 122.1(4)
C2 N1 C4 125.8(4)
C1 N2 C3 110.9(4)
C1 N2 C16 122.1(4)
C3 N2 C16 127.0(5)
N1 C1 N2 104.5(4)
N1 C1 Cu1 129.5(4)
N2 C1 Cu1 126.0(4)
C3 C2 N1 106.5(5)
C3 C2 H2 126.8
N1 C2 H2 126.8
C2 C3 N2 106.2(5)
C2 C3 H3 126.9
N2 C3 H3 126.9
C9 C4 C5 122.0(5)
C9 C4 N1 119.5(5)
C5 C4 N1 118.4(5)
C6 C5 C4 118.1(5)
C6 C5 C10 119.5(5)
C4 C5 C10 122.4(5)
C7 C6 C5 120.3(6)
C7 C6 H6 119.9
C5 C6 H6 119.9
C6 C7 C8 120.9(5)
C6 C7 H7 119.5
C8 C7 H7 119.5
C9 C8 C7 121.1(5)
C9 C8 H8 119.4
C7 C8 H8 119.4
C8 C9 C4 117.6(6)
C8 C9 C13 122.2(5)
C4 C9 C13 120.0(5)
C5 C10 C12 111.0(5)
C5 C10 C11 110.8(5)
C12 C10 C11 111.1(5)
C5 C10 H10 107.9
C12 C10 H10 107.9
C11 C10 H10 107.9
C10 C11 H11A 109.5
C10 C11 H11B 109.5
H11A C11 H11B 109.5
C10 C11 H11C 109.5
H11A C11 H11C 109.5
H11B C11 H11C 109.5
C10 C12 H12A 109.5
C10 C12 H12B 109.5
H12A C12 H12B 109.5
C10 C12 H12C 109.5
H12A C12 H12C 109.5
H12B C12 H12C 109.5
C15 C13 C9 109.6(6)
C15 C13 C14 111.0(6)
C9 C13 C14 112.4(6)
C15 C13 H13 107.9
C9 C13 H13 107.9
C14 C13 H13 107.9
C13 C14 H14A 109.5
C13 C14 H14B 109.5
H14A C14 H14B 109.5
C13 C14 H14C 109.5
H14A C14 H14C 109.5
H14B C14 H14C 109.5
C13 C15 H15A 109.5
C13 C15 H15B 109.5
H15A C15 H15B 109.5
C13 C15 H15C 109.5
H15A C15 H15C 109.5
H15B C15 H15C 109.5
C21 C16 C17 123.4(5)
C21 C16 N2 118.9(5)
C17 C16 N2 117.6(5)
C18 C17 C16 117.1(6)
C18 C17 C22 121.7(5)
C16 C17 C22 121.2(5)
C17 C18 C19 121.5(6)
C17 C18 H18 119.2
C19 C18 H18 119.2
C20 C19 C18 120.4(6)
C20 C19 H19 119.8
C18 C19 H19 119.8
C19 C20 C21 121.2(6)
C19 C20 H20 119.4
C21 C20 H20 119.4
C16 C21 C20 116.3(6)
C16 C21 C25 121.2(6)
C20 C21 C25 122.4(6)
C17 C22 C24 113.6(6)
C17 C22 C23 111.4(6)
C24 C22 C23 108.0(9)
C17 C22 H22 107.9
C24 C22 H22 107.9
C23 C22 H22 107.9
C22 C23 H23A 109.5
C22 C23 H23B 109.5
H23A C23 H23B 109.5
C22 C23 H23C 109.5
H23A C23 H23C 109.5
H23B C23 H23C 109.5
C22 C24 H24A 109.5
C22 C24 H24B 109.5
H24A C24 H24B 109.5
C22 C24 H24C 109.5
H24A C24 H24C 109.5
H24B C24 H24C 109.5
C25 C26 H26A 109.5
C25 C26 H26B 109.5
H26A C26 H26B 109.5
C25 C26 H26C 109.5
H26A C26 H26C 109.5
H26B C26 H26C 109.5
C25 C27 H27A 109.5
C25 C27 H27B 109.5
H27A C27 H27B 109.5
C25 C27 H27C 109.5
H27A C27 H27C 109.5
H27B C27 H27C 109.5
C27 C25 C21 112.3(15)
C27 C25 C26 114.6(15)
C21 C25 C26 110.5(9)
C27 C25 H25 106.3
C21 C25 H25 106.3
C26 C25 H25 106.3
C31 C30 C29 111.2(5)
C31 C30 B1 106.6(4)
C29 C30 B1 112.0(5)
C31 C30 H30 109.0
C29 C30 H30 109.0
B1 C30 H30 109.0
O1 C31 C30 109.0(4)
O1 C31 H31A 109.9
C30 C31 H31A 109.9
O1 C31 H31B 109.9
C30 C31 H31B 109.9
H31A C31 H31B 108.3
C37 C32 C33 116.3(6)
C37 C32 Si1 124.3(5)
C33 C32 Si1 119.3(4)
C34 C33 C32 121.2(6)
C34 C33 H33 119.4
C32 C33 H33 119.4
C35 C34 C33 120.9(7)
C35 C34 H34 119.6
C33 C34 H34 119.6
C34 C35 C36 119.4(7)
C34 C35 H35 120.3
C36 C35 H35 120.3
C35 C36 C37 119.9(7)
C35 C36 H36 120.0
C37 C36 H36 120.0
C32 C37 C36 122.3(6)
C32 C37 H37 118.8
C36 C37 H37 118.8
C45 C44 C49 117.0(6)
C45 C44 Si1 124.7(5)
C49 C44 Si1 118.2(5)
C44 C45 C46 122.2(7)
C44 C45 H45 118.9
C46 C45 H45 118.9
C47 C46 C45 121.1(7)
C47 C46 H46 119.4
C45 C46 H46 119.4
C46 C47 C48 118.9(7)
C46 C47 H47 120.6
C48 C47 H47 120.6
C47 C48 C49 120.5(7)
C47 C48 H48 119.8
C49 C48 H48 119.8
C44 C49 C48 120.1(7)
C44 C49 H49 119.9
C48 C49 H49 119.9
C51 C50 C52 107.9(5)
C51 C50 C53 109.0(6)
C52 C50 C53 109.5(6)
C51 C50 Si1 110.3(4)
C52 C50 Si1 109.1(4)
C53 C50 Si1 111.0(4)
C50 C51 H51A 109.5
C50 C51 H51B 109.5
H51A C51 H51B 109.5
C50 C51 H51C 109.5
H51A C51 H51C 109.5
H51B C51 H51C 109.5
C50 C52 H52A 109.5
C50 C52 H52B 109.5
H52A C52 H52B 109.5
C50 C52 H52C 109.5
H52A C52 H52C 109.5
H52B C52 H52C 109.5
C50 C53 H53A 109.5
C50 C53 H53B 109.5
H53A C53 H53B 109.5
C50 C53 H53C 109.5
H53A C53 H53C 109.5
H53B C53 H53C 109.5
C54 Cu2 C82 170.5(3)
O4 Si2 C85 111.9(3)
O4 Si2 C97 108.7(3)
C85 Si2 C97 109.7(3)
O4 Si2 C103 103.4(3)
C85 Si2 C103 111.4(3)
C97 Si2 C103 111.6(3)
F6 C81 F4 103.8(9)
F6 C81 F5 105.6(8)
F4 C81 F5 102.4(8)
F6 C81 C82 114.0(9)
F4 C81 C82 114.3(9)
F5 C81 C82 115.3(7)
C81 C82 C83 110.9(7)
C81 C82 Cu2 110.7(5)
C83 C82 Cu2 117.8(4)
C81 C82 H82 105.5
C83 C82 H82 105.5
Cu2 C82 H82 105.5
O6 B2 O5 113.2(7)
O6 B2 C83 121.1(6)
O5 B2 C83 125.8(6)
B2 O5 C91 108.2(8)
B2 O6 C92 107.0(8)
C94 C91 O5 110.2(13)
C94 C91 C92 115.3(16)
O5 C91 C92 101.6(12)
C94 C91 C93 110.6(15)
O5 C91 C93 109.6(13)
C92 C91 C93 109.2(15)
C95 C92 C96 107.5(16)
C95 C92 O6 109.8(13)
C96 C92 O6 106.8(14)
C95 C92 C91 112.9(17)
C96 C92 C91 118.6(15)
O6 C92 C91 100.7(12)
C91 C93 H93A 109.5
C91 C93 H93B 109.5
H93A C93 H93B 109.5
C91 C93 H93C 109.5
H93A C93 H93C 109.5
H93B C93 H93C 109.5
C91 C94 H94A 109.5
C91 C94 H94B 109.5
H94A C94 H94B 109.5
C91 C94 H94C 109.5
H94A C94 H94C 109.5
H94B C94 H94C 109.5
C92 C95 H95A 109.5
C92 C95 H95B 109.5
H95A C95 H95B 109.5
C92 C95 H95C 109.5
H95A C95 H95C 109.5
H95B C95 H95C 109.5
C92 C96 H96A 109.5
C92 C96 H96B 109.5
H96A C96 H96B 109.5
C92 C96 H96C 109.5
H96A C96 H96C 109.5
H96B C96 H96C 109.5
C84 O4 Si2 134.3(4)
C54 N3 C55 111.2(5)
C54 N3 C57 123.6(5)
C55 N3 C57 125.2(5)
C54 N4 C56 111.1(5)
C54 N4 C69 122.6(5)
C56 N4 C69 126.2(5)
N4 C54 N3 104.3(5)
N4 C54 Cu2 127.2(4)
N3 C54 Cu2 128.5(4)
C56 C55 N3 106.0(5)
C56 C55 H55 127.0
N3 C55 H55 127.0
C55 C56 N4 107.4(5)
C55 C56 H56 126.3
N4 C56 H56 126.3
C62 C57 C58 122.9(5)
C62 C57 N3 118.7(5)
C58 C57 N3 118.3(5)
C59 C58 C57 117.3(6)
C59 C58 C63 120.7(6)
C57 C58 C63 122.0(6)
C58 C59 C60 120.6(7)
C58 C59 H59 119.7
C60 C59 H59 119.7
C61 C60 C59 120.4(6)
C61 C60 H60 119.8
C59 C60 H60 119.8
C60 C61 C62 122.2(6)
C60 C61 H61 118.9
C62 C61 H61 118.9
C61 C62 C57 116.4(6)
C61 C62 C66 121.0(6)
C57 C62 C66 122.5(5)
C58 C63 C64 109.8(6)
C58 C63 C65 112.4(6)
C64 C63 C65 109.4(6)
C58 C63 H63 108.4
C64 C63 H63 108.4
C65 C63 H63 108.4
C63 C64 H64A 109.5
C63 C64 H64B 109.5
H64A C64 H64B 109.5
C63 C64 H64C 109.5
H64A C64 H64C 109.5
H64B C64 H64C 109.5
C63 C65 H65A 109.5
C63 C65 H65B 109.5
H65A C65 H65B 109.5
C63 C65 H65C 109.5
H65A C65 H65C 109.5
H65B C65 H65C 109.5
C67 C66 C62 113.2(6)
C67 C66 C68 109.6(7)
C62 C66 C68 110.3(6)
C67 C66 H66 107.8
C62 C66 H66 107.8
C68 C66 H66 107.8
C66 C67 H67A 109.5
C66 C67 H67B 109.5
H67A C67 H67B 109.5
C66 C67 H67C 109.5
H67A C67 H67C 109.5
H67B C67 H67C 109.5
C66 C68 H68A 109.5
C66 C68 H68B 109.5
H68A C68 H68B 109.5
C66 C68 H68C 109.5
H68A C68 H68C 109.5
H68B C68 H68C 109.5
C70 C69 C74 123.8(6)
C70 C69 N4 118.7(5)
C74 C69 N4 117.5(5)
C69 C70 C71 115.9(6)
C69 C70 C75 121.8(6)
C71 C70 C75 122.2(7)
C72 C71 C70 121.6(7)
C72 C71 H71 119.2
C70 C71 H71 119.2
C71 C72 C73 120.7(6)
C71 C72 H72 119.7
C73 C72 H72 119.7
C72 C73 C74 120.8(7)
C72 C73 H73 119.6
C74 C73 H73 119.6
C73 C74 C69 117.2(6)
C73 C74 C78 120.5(6)
C69 C74 C78 122.2(5)
C76 C75 C77 118.6(13)
C76 C75 C70 116.7(16)
C77 C75 C70 111.3(10)
C76 C75 H75 102.4
C77 C75 H75 102.4
C70 C75 H75 102.4
C75 C76 H76A 109.5
C75 C76 H76B 109.5
H76A C76 H76B 109.5
C75 C76 H76C 109.5
H76A C76 H76C 109.5
H76B C76 H76C 109.5
C75 C77 H77A 109.5
C75 C77 H77B 109.5
H77A C77 H77B 109.5
C75 C77 H77C 109.5
H77A C77 H77C 109.5
H77B C77 H77C 109.5
C80 C78 C74 111.4(6)
C80 C78 C79 108.8(7)
C74 C78 C79 111.8(7)
C80 C78 H78 108.2
C74 C78 H78 108.2
C79 C78 H78 108.2
C78 C79 H79A 109.5
C78 C79 H79B 109.5
H79A C79 H79B 109.5
C78 C79 H79C 109.5
H79A C79 H79C 109.5
H79B C79 H79C 109.5
C78 C80 H80A 109.5
C78 C80 H80B 109.5
H80A C80 H80B 109.5
C78 C80 H80C 109.5
H80A C80 H80C 109.5
H80B C80 H80C 109.5
C84 C83 C82 108.3(5)
C84 C83 B2 106.2(5)
C82 C83 B2 115.8(5)
C84 C83 H83 108.8
C82 C83 H83 108.8
B2 C83 H83 108.8
O4 C84 C83 108.1(5)
O4 C84 H84A 110.1
C83 C84 H84A 110.1
O4 C84 H84B 110.1
C83 C84 H84B 110.1
H84A C84 H84B 108.4
C86 C85 C90 116.7(6)
C86 C85 Si2 122.1(5)
C90 C85 Si2 121.2(5)
C87 C86 C85 122.4(8)
C87 C86 H86 118.8
C85 C86 H86 118.8
C88 C87 C86 119.7(8)
C88 C87 H87 120.1
C86 C87 H87 120.1
C89 C88 C87 119.0(7)
C89 C88 H88 120.5
C87 C88 H88 120.5
C88 C89 C90 121.5(9)
C88 C89 H89 119.2
C90 C89 H89 119.2
C89 C90 C85 120.6(8)
C89 C90 H90 119.7
C85 C90 H90 119.7
C98 C97 C102 113.1(8)
C98 C97 Si2 120.6(6)
C102 C97 Si2 126.3(6)
C99 C98 C97 123.7(9)
C99 C98 H98 118.1
C97 C98 H98 118.1
C100 C99 C98 120.6(11)
C100 C99 H99 119.7
C98 C99 H99 119.7
C99 C100 C101 119.5(10)
C99 C100 H100 120.3
C101 C100 H100 120.3
C100 C101 C102 119.9(10)
C100 C101 H101 120.0
C102 C101 H101 120.0
C101 C102 C97 123.2(10)
C101 C102 H102 118.4
C97 C102 H102 118.4
C106 C103 C104 109.5(6)
C106 C103 C105 108.5(7)
C104 C103 C105 108.0(7)
C106 C103 Si2 109.6(5)
C104 C103 Si2 109.2(5)
C105 C103 Si2 112.0(5)
C103 C104 H10A 109.5
C103 C104 H10B 109.5
H10A C104 H10B 109.5
C103 C104 H10C 109.5
H10A C104 H10C 109.5
H10B C104 H10C 109.5
C103 C105 H10D 109.5
C103 C105 H10E 109.5
H10D C105 H10E 109.5
C103 C105 H10F 109.5
H10D C105 H10F 109.5
H10E C105 H10F 109.5
C103 C106 H10G 109.5
C103 C106 H10H 109.5
H10G C106 H10H 109.5
C103 C106 H10I 109.5
H10G C106 H10I 109.5
H10H C106 H10I 109.5
C2S C1S H1S1 109.5
C2S C1S H1S2 109.5
H1S1 C1S H1S2 109.5
C2S C1S H1S3 109.5
H1S1 C1S H1S3 109.5
H1S2 C1S H1S3 109.5
C3S C2S C1S 122(3)
C3S C2S H2S1 106.7
C1S C2S H2S1 106.7
C3S C2S H2S2 106.7
C1S C2S H2S2 106.7
H2S1 C2S H2S2 106.6
C2S C3S C4S 124(3)
C2S C3S H3S1 106.3
C4S C3S H3S1 106.3
C2S C3S H3S2 106.3
C4S C3S H3S2 106.3
H3S1 C3S H3S2 106.4
C5S C4S C3S 130(3)
C5S C4S H4S1 104.8
C3S C4S H4S1 104.8
C5S C4S H4S2 104.8
C3S C4S H4S2 104.8
H4S1 C4S H4S2 105.8
C4S C5S C6S 124(4)
C4S C5S H5S1 106.2
C6S C5S H5S1 106.2
C4S C5S H5S2 106.2
C6S C5S H5S2 106.2
H5S1 C5S H5S2 106.4
C5S C6S H6S1 109.5
C5S C6S H6S2 109.5
H6S1 C6S H6S2 109.5
C5S C6S H6S3 109.5
H6S1 C6S H6S3 109.5
H6S2 C6S H6S3 109.5

loop_
_geom_bond_atom_site_label_1
_geom_bond_atom_site_label_2
_geom_bond_distance
Cu1 C1 1.908(5)
Cu1 C29 1.962(7)
Si1 O1 1.652(4)
Si1 C50 1.878(6)
Si1 C44 1.885(6)
Si1 C32 1.886(6)
C28 F3 1.356(15)
C28 F1 1.360(12)
C28 F2 1.363(13)
C28 C29 1.480(11)
C29 C30 1.540(8)
C29 H29 1.0000
B1 O2 1.365(10)
B1 O3 1.373(10)
B1 C30 1.649(10)
O2 C38 1.556(17)
O3 C39 1.458(14)
C38 C41 1.503(17)
C38 C40 1.522(16)
C38 C39 1.523(18)
C39 C43 1.526(18)
C39 C42 1.538(18)
C40 H40A 0.9800
C40 H40B 0.9800
C40 H40C 0.9800
C41 H41A 0.9800
C41 H41B 0.9800
C41 H41C 0.9800
C42 H42A 0.9800
C42 H42B 0.9800
C42 H42C 0.9800
C43 H43A 0.9800
C43 H43B 0.9800
C43 H43C 0.9800
O1 C31 1.429(6)
N1 C1 1.341(7)
N1 C2 1.378(8)
N1 C4 1.435(6)
N2 C1 1.349(7)
N2 C3 1.399(8)
N2 C16 1.438(7)
C2 C3 1.346(9)
C2 H2 0.9500
C3 H3 0.9500
C4 C9 1.405(8)
C4 C5 1.408(8)
C5 C6 1.386(8)
C5 C10 1.522(8)
C6 C7 1.379(10)
C6 H6 0.9500
C7 C8 1.385(11)
C7 H7 0.9500
C8 C9 1.376(9)
C8 H8 0.9500
C9 C13 1.532(9)
C10 C12 1.524(8)
C10 C11 1.525(9)
C10 H10 1.0000
C11 H11A 0.9800
C11 H11B 0.9800
C11 H11C 0.9800
C12 H12A 0.9800
C12 H12B 0.9800
C12 H12C 0.9800
C13 C15 1.525(9)
C13 C14 1.548(10)
C13 H13 1.0000
C14 H14A 0.9800
C14 H14B 0.9800
C14 H14C 0.9800
C15 H15A 0.9800
C15 H15B 0.9800
C15 H15C 0.9800
C16 C21 1.381(8)
C16 C17 1.417(8)
C17 C18 1.375(8)
C17 C22 1.520(9)
C18 C19 1.379(10)
C18 H18 0.9500
C19 C20 1.371(11)
C19 H19 0.9500
C20 C21 1.419(9)
C20 H20 0.9500
C21 C25 1.525(9)
C22 C24 1.549(11)
C22 C23 1.554(12)
C22 H22 1.0000
C23 H23A 0.9800
C23 H23B 0.9800
C23 H23C 0.9800
C24 H24A 0.9800
C24 H24B 0.9800
C24 H24C 0.9800
C26 C25 1.580(18)
C26 H26A 0.9800
C26 H26B 0.9800
C26 H26C 0.9800
C27 C25 1.46(2)
C27 H27A 0.9800
C27 H27B 0.9800
C27 H27C 0.9800
C25 H25 1.0000
C30 C31 1.510(7)
C30 H30 1.0000
C31 H31A 0.9900
C31 H31B 0.9900
C32 C37 1.388(8)
C32 C33 1.403(9)
C33 C34 1.396(10)
C33 H33 0.9500
C34 C35 1.366(12)
C34 H34 0.9500
C35 C36 1.373(12)
C35 H35 0.9500
C36 C37 1.397(10)
C36 H36 0.9500
C37 H37 0.9500
C44 C45 1.367(9)
C44 C49 1.393(9)
C45 C46 1.371(11)
C45 H45 0.9500
C46 C47 1.340(12)
C46 H46 0.9500
C47 C48 1.378(12)
C47 H47 0.9500
C48 C49 1.394(10)
C48 H48 0.9500
C49 H49 0.9500
C50 C51 1.524(9)
C50 C52 1.532(9)
C50 C53 1.547(8)
C51 H51A 0.9800
C51 H51B 0.9800
C51 H51C 0.9800
C52 H52A 0.9800
C52 H52B 0.9800
C52 H52C 0.9800
C53 H53A 0.9800
C53 H53B 0.9800
C53 H53C 0.9800
Cu2 C54 1.894(6)
Cu2 C82 1.944(7)
Si2 O4 1.626(4)
Si2 C85 1.869(6)
Si2 C97 1.878(8)
Si2 C103 1.888(7)
C81 F6 1.353(11)
C81 F4 1.364(14)
C81 F5 1.375(10)
C81 C82 1.467(11)
C82 C83 1.541(9)
C82 H82 1.0000
B2 O6 1.362(9)
B2 O5 1.363(9)
B2 C83 1.593(10)
O5 C91 1.503(19)
O6 C92 1.53(2)
C91 C94 1.43(2)
C91 C92 1.56(2)
C91 C93 1.57(2)
C92 C95 1.47(2)
C92 C96 1.50(2)
C93 H93A 0.9800
C93 H93B 0.9800
C93 H93C 0.9800
C94 H94A 0.9800
C94 H94B 0.9800
C94 H94C 0.9800
C95 H95A 0.9800
C95 H95B 0.9800
C95 H95C 0.9800
C96 H96A 0.9800
C96 H96B 0.9800
C96 H96C 0.9800
O4 C84 1.428(7)
N3 C54 1.351(7)
N3 C55 1.401(8)
N3 C57 1.438(7)
N4 C54 1.351(8)
N4 C56 1.385(8)
N4 C69 1.450(7)
C55 C56 1.333(9)
C55 H55 0.9500
C56 H56 0.9500
C57 C62 1.402(8)
C57 C58 1.410(9)
C58 C59 1.381(10)
C58 C63 1.519(9)
C59 C60 1.405(12)
C59 H59 0.9500
C60 C61 1.350(11)
C60 H60 0.9500
C61 C62 1.397(9)
C61 H61 0.9500
C62 C66 1.519(9)
C63 C64 1.525(10)
C63 C65 1.530(10)
C63 H63 1.0000
C64 H64A 0.9800
C64 H64B 0.9800
C64 H64C 0.9800
C65 H65A 0.9800
C65 H65B 0.9800
C65 H65C 0.9800
C66 C67 1.513(10)
C66 C68 1.530(10)
C66 H66 1.0000
C67 H67A 0.9800
C67 H67B 0.9800
C67 H67C 0.9800
C68 H68A 0.9800
C68 H68B 0.9800
C68 H68C 0.9800
C69 C70 1.387(9)
C69 C74 1.393(9)
C70 C71 1.407(11)
C70 C75 1.520(11)
C71 C72 1.357(13)
C71 H71 0.9500
C72 C73 1.378(11)
C72 H72 0.9500
C73 C74 1.383(8)
C73 H73 0.9500
C74 C78 1.523(9)
C75 C76 1.50(2)
C75 C77 1.517(19)
C75 H75 1.0000
C76 H76A 0.9800
C76 H76B 0.9800
C76 H76C 0.9800
C77 H77A 0.9800
C77 H77B 0.9800
C77 H77C 0.9800
C78 C80 1.513(13)
C78 C79 1.530(11)
C78 H78 1.0000
C79 H79A 0.9800
C79 H79B 0.9800
C79 H79C 0.9800
C80 H80A 0.9800
C80 H80B 0.9800
C80 H80C 0.9800
C83 C84 1.537(8)
C83 H83 1.0000
C84 H84A 0.9900
C84 H84B 0.9900
C85 C86 1.395(10)
C85 C90 1.396(11)
C86 C87 1.386(10)
C86 H86 0.9500
C87 C88 1.379(15)
C87 H87 0.9500
C88 C89 1.373(15)
C88 H88 0.9500
C89 C90 1.388(12)
C89 H89 0.9500
C90 H90 0.9500
C97 C98 1.416(12)
C97 C102 1.423(12)
C98 C99 1.379(14)
C98 H98 0.9500
C99 C100 1.370(17)
C99 H99 0.9500
C100 C101 1.372(17)
C100 H100 0.9500
C101 C102 1.400(15)
C101 H101 0.9500
C102 H102 0.9500
C103 C106 1.507(12)
C103 C104 1.520(11)
C103 C105 1.552(9)
C104 H10A 0.9800
C104 H10B 0.9800
C104 H10C 0.9800
C105 H10D 0.9800
C105 H10E 0.9800
C105 H10F 0.9800
C106 H10G 0.9800
C106 H10H 0.9800
C106 H10I 0.9800
C1S C2S 1.40(2)
C1S H1S1 0.9800
C1S H1S2 0.9800
C1S H1S3 0.9800
C2S C3S 1.39(2)
C2S H2S1 0.9900
C2S H2S2 0.9900
C3S C4S 1.47(2)
C3S H3S1 0.9900
C3S H3S2 0.9900
C4S C5S 1.33(3)
C4S H4S1 0.9900
C4S H4S2 0.9900
C5S C6S 1.37(3)
C5S H5S1 0.9900
C5S H5S2 0.9900
C6S H6S1 0.9800
C6S H6S2 0.9800
C6S H6S3 0.9800

loop_
_geom_torsion_atom_site_label_1
_geom_torsion_atom_site_label_2
_geom_torsion_atom_site_label_3
_geom_torsion_atom_site_label_4
_geom_torsion
F3 C28 C29 C30 72.1(10)
F1 C28 C29 C30 -48.9(14)
F2 C28 C29 C30 -170.2(9)
F3 C28 C29 Cu1 -63.4(11)
F1 C28 C29 Cu1 175.6(9)
F2 C28 C29 Cu1 54.4(13)
O3 B1 O2 C38 -4.1(9)
C30 B1 O2 C38 173.0(7)
O2 B1 O3 C39 -7.6(10)
C30 B1 O3 C39 175.3(8)
B1 O2 C38 C41 -106.6(12)
B1 O2 C38 C40 133.5(11)
B1 O2 C38 C39 13.4(11)
B1 O3 C39 C38 15.7(11)
B1 O3 C39 C43 -104.3(11)
B1 O3 C39 C42 140.4(12)
C41 C38 C39 O3 95.0(13)
C40 C38 C39 O3 -135.5(12)
O2 C38 C39 O3 -16.9(11)
C41 C38 C39 C43 -153.9(15)
C40 C38 C39 C43 -24.3(19)
O2 C38 C39 C43 94.2(14)
C41 C38 C39 C42 -27.3(18)
C40 C38 C39 C42 102.3(15)
O2 C38 C39 C42 -139.2(12)
C50 Si1 O1 C31 -169.5(4)
C44 Si1 O1 C31 -50.8(5)
C32 Si1 O1 C31 73.2(5)
C2 N1 C1 N2 0.5(6)
C4 N1 C1 N2 -176.5(4)
C2 N1 C1 Cu1 -179.4(4)
C4 N1 C1 Cu1 3.6(7)
C3 N2 C1 N1 -0.9(6)
C16 N2 C1 N1 179.9(4)
C3 N2 C1 Cu1 179.1(4)
C16 N2 C1 Cu1 -0.2(7)
C1 N1 C2 C3 0.0(7)
C4 N1 C2 C3 176.9(5)
N1 C2 C3 N2 -0.5(7)
C1 N2 C3 C2 0.9(7)
C16 N2 C3 C2 -179.9(5)
C1 N1 C4 C9 -100.3(6)
C2 N1 C4 C9 83.1(7)
C1 N1 C4 C5 78.1(6)
C2 N1 C4 C5 -98.5(7)
C9 C4 C5 C6 0.9(8)
N1 C4 C5 C6 -177.5(5)
C9 C4 C5 C10 -179.9(5)
N1 C4 C5 C10 1.7(8)
C4 C5 C6 C7 -1.6(9)
C10 C5 C6 C7 179.2(6)
C5 C6 C7 C8 1.3(10)
C6 C7 C8 C9 -0.2(10)
C7 C8 C9 C4 -0.6(9)
C7 C8 C9 C13 174.5(6)
C5 C4 C9 C8 0.2(8)
N1 C4 C9 C8 178.6(5)
C5 C4 C9 C13 -175.0(5)
N1 C4 C9 C13 3.4(8)
C6 C5 C10 C12 -60.4(8)
C4 C5 C10 C12 120.4(6)
C6 C5 C10 C11 63.6(7)
C4 C5 C10 C11 -115.6(6)
C8 C9 C13 C15 -86.3(7)
C4 C9 C13 C15 88.7(7)
C8 C9 C13 C14 37.7(9)
C4 C9 C13 C14 -147.4(6)
C1 N2 C16 C21 -92.4(7)
C3 N2 C16 C21 88.5(7)
C1 N2 C16 C17 84.0(6)
C3 N2 C16 C17 -95.1(7)
C21 C16 C17 C18 0.9(8)
N2 C16 C17 C18 -175.4(5)
C21 C16 C17 C22 -179.8(5)
N2 C16 C17 C22 3.9(8)
C16 C17 C18 C19 0.9(9)
C22 C17 C18 C19 -178.4(6)
C17 C18 C19 C20 -1.5(10)
C18 C19 C20 C21 0.3(10)
C17 C16 C21 C20 -2.0(9)
N2 C16 C21 C20 174.3(5)
C17 C16 C21 C25 -179.1(6)
N2 C16 C21 C25 -2.9(9)
C19 C20 C21 C16 1.4(9)
C19 C20 C21 C25 178.5(6)
C18 C17 C22 C24 -54.0(11)
C16 C17 C22 C24 126.8(10)
C18 C17 C22 C23 68.2(8)
C16 C17 C22 C23 -111.0(7)
C16 C21 C25 C27 115.6(14)
C20 C21 C25 C27 -61.3(14)
C16 C21 C25 C26 -115.0(12)
C20 C21 C25 C26 68.0(13)
C28 C29 C30 C31 -174.9(8)
Cu1 C29 C30 C31 -42.5(7)
C28 C29 C30 B1 -55.8(9)
Cu1 C29 C30 B1 76.6(6)
O2 B1 C30 C31 -134.5(6)
O3 B1 C30 C31 42.2(8)
O2 B1 C30 C29 103.7(7)
O3 B1 C30 C29 -79.6(7)
Si1 O1 C31 C30 176.1(4)
C29 C30 C31 O1 -165.8(5)
B1 C30 C31 O1 71.9(5)
O1 Si1 C32 C37 -175.2(5)
C50 Si1 C32 C37 71.0(5)
C44 Si1 C32 C37 -52.5(6)
O1 Si1 C32 C33 8.1(5)
C50 Si1 C32 C33 -105.6(5)
C44 Si1 C32 C33 130.8(5)
C37 C32 C33 C34 1.7(9)
Si1 C32 C33 C34 178.6(5)
C32 C33 C34 C35 -1.3(11)
C33 C34 C35 C36 0.1(11)
C34 C35 C36 C37 0.5(11)
C33 C32 C37 C36 -1.1(9)
Si1 C32 C37 C36 -177.9(5)
C35 C36 C37 C32 0.0(11)
O1 Si1 C44 C45 149.1(6)
C50 Si1 C44 C45 -96.0(6)
C32 Si1 C44 C45 27.2(7)
O1 Si1 C44 C49 -30.6(6)
C50 Si1 C44 C49 84.3(6)
C32 Si1 C44 C49 -152.5(5)
C49 C44 C45 C46 -2.0(12)
Si1 C44 C45 C46 178.3(7)
C44 C45 C46 C47 -0.6(15)
C45 C46 C47 C48 3.8(15)
C46 C47 C48 C49 -4.3(14)
C45 C44 C49 C48 1.4(11)
Si1 C44 C49 C48 -178.9(6)
C47 C48 C49 C44 1.7(13)
O1 Si1 C50 C51 60.9(4)
C44 Si1 C50 C51 -57.7(5)
C32 Si1 C50 C51 177.5(4)
O1 Si1 C50 C52 -57.6(5)
C44 Si1 C50 C52 -176.2(4)
C32 Si1 C50 C52 59.1(5)
O1 Si1 C50 C53 -178.3(5)
C44 Si1 C50 C53 63.1(6)
C32 Si1 C50 C53 -61.6(6)
F6 C81 C82 C83 170.2(8)
F4 C81 C82 C83 -70.6(9)
F5 C81 C82 C83 47.8(11)
F6 C81 C82 Cu2 -57.0(11)
F4 C81 C82 Cu2 62.2(9)
F5 C81 C82 Cu2 -179.5(7)
O6 B2 O5 C91 7.4(10)
C83 B2 O5 C91 -172.4(9)
O5 B2 O6 C92 13.0(10)
C83 B2 O6 C92 -167.2(9)
B2 O5 C91 C94 -146.3(12)
B2 O5 C91 C92 -23.6(14)
B2 O5 C91 C93 91.8(14)
B2 O6 C92 C95 92.8(14)
B2 O6 C92 C96 -150.9(12)
B2 O6 C92 C91 -26.4(13)
C94 C91 C92 C95 31(2)
O5 C91 C92 C95 -87.9(16)
C93 C91 C92 C95 156.3(14)
C94 C91 C92 C96 -96(2)
O5 C91 C92 C96 145.1(16)
C93 C91 C92 C96 29(2)
C94 C91 C92 O6 148.1(14)
O5 C91 C92 O6 29.0(14)
C93 C91 C92 O6 -86.7(15)
C85 Si2 O4 C84 39.0(7)
C97 Si2 O4 C84 -82.4(6)
C103 Si2 O4 C84 159.0(6)
C56 N4 C54 N3 0.9(7)
C69 N4 C54 N3 178.2(5)
C56 N4 C54 Cu2 179.2(5)
C69 N4 C54 Cu2 -3.5(8)
C55 N3 C54 N4 -0.9(6)
C57 N3 C54 N4 -178.8(5)
C55 N3 C54 Cu2 -179.2(5)
C57 N3 C54 Cu2 2.9(8)
C54 N3 C55 C56 0.6(7)
C57 N3 C55 C56 178.4(6)
N3 C55 C56 N4 0.0(8)
C54 N4 C56 C55 -0.6(8)
C69 N4 C56 C55 -177.8(6)
C54 N3 C57 C62 -86.8(7)
C55 N3 C57 C62 95.6(7)
C54 N3 C57 C58 94.7(7)
C55 N3 C57 C58 -82.9(7)
C62 C57 C58 C59 1.9(9)
N3 C57 C58 C59 -179.7(6)
C62 C57 C58 C63 178.7(6)
N3 C57 C58 C63 -2.9(9)
C57 C58 C59 C60 -1.9(10)
C63 C58 C59 C60 -178.7(6)
C58 C59 C60 C61 2.4(11)
C59 C60 C61 C62 -2.8(11)
C60 C61 C62 C57 2.7(9)
C60 C61 C62 C66 179.7(6)
C58 C57 C62 C61 -2.2(8)
N3 C57 C62 C61 179.4(5)
C58 C57 C62 C66 -179.3(5)
N3 C57 C62 C66 2.3(8)
C59 C58 C63 C64 83.2(8)
C57 C58 C63 C64 -93.5(8)
C59 C58 C63 C65 -38.9(9)
C57 C58 C63 C65 144.5(7)
C61 C62 C66 C67 49.5(9)
C57 C62 C66 C67 -133.6(8)
C61 C62 C66 C68 -73.7(8)
C57 C62 C66 C68 103.2(7)
C54 N4 C69 C70 90.5(7)
C56 N4 C69 C70 -92.6(8)
C54 N4 C69 C74 -89.4(7)
C56 N4 C69 C74 87.4(8)
C74 C69 C70 C71 1.8(10)
N4 C69 C70 C71 -178.1(6)
C74 C69 C70 C75 179.9(7)
N4 C69 C70 C75 0.0(10)
C69 C70 C71 C72 -1.6(12)
C75 C70 C71 C72 -179.7(8)
C70 C71 C72 C73 1.4(14)
C71 C72 C73 C74 -1.3(12)
C72 C73 C74 C69 1.4(10)
C72 C73 C74 C78 176.6(7)
C70 C69 C74 C73 -1.7(10)
N4 C69 C74 C73 178.2(6)
C70 C69 C74 C78 -176.9(6)
N4 C69 C74 C78 3.1(9)
C69 C70 C75 C76 -119(2)
C71 C70 C75 C76 59(2)
C69 C70 C75 C77 100.2(13)
C71 C70 C75 C77 -81.8(14)
C73 C74 C78 C80 -71.1(8)
C69 C74 C78 C80 103.9(7)
C73 C74 C78 C79 51.0(10)
C69 C74 C78 C79 -134.1(7)
C81 C82 C83 C84 175.5(7)
Cu2 C82 C83 C84 46.5(7)
C81 C82 C83 B2 56.5(8)
Cu2 C82 C83 B2 -72.5(7)
O6 B2 C83 C84 128.4(6)
O5 B2 C83 C84 -51.8(8)
O6 B2 C83 C82 -111.4(7)
O5 B2 C83 C82 68.4(8)
Si2 O4 C84 C83 -175.6(5)
C82 C83 C84 O4 166.8(5)
B2 C83 C84 O4 -68.2(6)
O4 Si2 C85 C86 -148.3(5)
C97 Si2 C85 C86 -27.6(6)
C103 Si2 C85 C86 96.5(6)
O4 Si2 C85 C90 30.8(6)
C97 Si2 C85 C90 151.5(5)
C103 Si2 C85 C90 -84.4(6)
C90 C85 C86 C87 1.1(10)
Si2 C85 C86 C87 -179.8(5)
C85 C86 C87 C88 -0.7(11)
C86 C87 C88 C89 -0.4(12)
C87 C88 C89 C90 1.0(13)
C88 C89 C90 C85 -0.6(12)
C86 C85 C90 C89 -0.4(10)
Si2 C85 C90 C89 -179.5(6)
O4 Si2 C97 C98 8.6(7)
C85 Si2 C97 C98 -114.1(7)
C103 Si2 C97 C98 121.9(7)
O4 Si2 C97 C102 -170.9(8)
C85 Si2 C97 C102 66.4(9)
C103 Si2 C97 C102 -57.6(9)
C102 C97 C98 C99 -0.6(15)
Si2 C97 C98 C99 179.9(9)
C97 C98 C99 C100 0.7(19)
C98 C99 C100 C101 -0.3(19)
C99 C100 C101 C102 0(2)
C100 C101 C102 C97 0(2)
C98 C97 C102 C101 0.1(16)
Si2 C97 C102 C101 179.6(10)
O4 Si2 C103 C106 -57.6(6)
C85 Si2 C103 C106 62.8(6)
C97 Si2 C103 C106 -174.2(5)
O4 Si2 C103 C104 62.4(6)
C85 Si2 C103 C104 -177.2(5)
C97 Si2 C103 C104 -54.2(6)
O4 Si2 C103 C105 -178.1(7)
C85 Si2 C103 C105 -57.7(8)
C97 Si2 C103 C105 65.3(7)
C1S C2S C3S C4S 176(3)
C2S C3S C4S C5S 175(4)
C3S C4S C5S C6S 165(4)
